data_1562225
loop_
_publ_author_name
'Zheng, Ji'
'Wang, Jia-Nan'
'Wang, Ting'
'Wu, Kun'
'Wei, Rong-Jia'
'Lu, Weigang'
'Li, Dan'

_publ_section_title
;
 Phosphorescent Metal Rotaxane-like Bimetallic Ag/Au Clusters
;
_journal_name_full 'The Journal of Physical Chemistry C'
_journal_paper_doi 10.1021/acs.jpcc.1c00621
_journal_year 2021
_chemical_formula_moiety '2(C102 H62 Ag12.2 Au0.8 F36 N12 O8), 2(C6 H6)'
_chemical_formula_sum 'C228 H170 Ag24.4 Au1.6 F72 N26 O17'
_chemical_formula_weight 7861.06
_space_group_crystal_system triclinic
_space_group_IT_number 2
_space_group_name_Hall '-P 1'
_space_group_name_H-M_alt 'P -1'
_atom_sites_solution_hydrogens geom
_atom_sites_solution_primary iterative
_audit_creation_date 2021-01-05
_audit_creation_method
;
Olex2 1.3
(compiled 2020.11.12 svn.r5f609507 for OlexSys, GUI svn.r6226)
;
_cell_angle_alpha 86.2278(7)
_cell_angle_beta 87.0958(7)
_cell_angle_gamma 64.9064(12)
_cell_formula_units_Z 1
_cell_length_a 15.21283(19)
_cell_length_b 16.46205(18)
_cell_length_c 27.06694(16)
_cell_measurement_reflns_used 41986
_cell_measurement_temperature 100.00(10)
_cell_measurement_theta_max 66.8760
_cell_measurement_theta_min 3.3190
_cell_volume 6123.47(12)
_computing_cell_refinement 'CrysAlisPro 1.171.39.33c (Rigaku OD, 2017)'
_computing_data_collection 'CrysAlisPro 1.171.39.33c (Rigaku OD, 2017)'
_computing_data_reduction 'CrysAlisPro 1.171.39.33c (Rigaku OD, 2017)'
_computing_molecular_graphics 'Olex2 1.3 (Dolomanov et al., 2009)'
_computing_publication_material 'Olex2 1.3 (Dolomanov et al., 2009)'
_computing_structure_refinement 'SHELXL 2018/3 (Sheldrick, 2015)'
_computing_structure_solution 'olex2.solve 1.3 (Bourhis et al., 2015)'
_diffrn_ambient_environment N~2~
_diffrn_ambient_temperature 100.00(10)
_diffrn_detector 'CCD plate'
_diffrn_measured_fraction_theta_full 0.966
_diffrn_measured_fraction_theta_max 0.966
_diffrn_measurement_details
;
List of Runs (angles in degrees, time in seconds):

  # Type    Start    End  Width  t~exp~   \w     \q     \k     \f   Frames
--------------------------------------------------------------------------
  1  \w    -21.00   9.00   0.50    0.50    --    0.00  45.00-125.00   60
  2  \w     58.00  84.00   0.50    0.50    --    0.00  45.00-125.00   52
  3  \w     10.00  50.00   0.50    0.50    --    0.00  45.00-125.00   80
  4  \w     75.00 172.00   0.50    1.28    --   82.70  45.00-125.00  194
  5  \w    -39.00  32.00   0.50    0.50    --    0.00 -82.00-180.00  142
  6  \w      3.00  33.00   0.50    0.50    --    0.00  82.00 120.00   60
  7  \w    -39.00  33.00   0.50    0.50    --    0.00 -82.00-120.00  144
  8  \w    -36.00  32.00   0.50    0.50    --    0.00 -82.00  90.00  136
  9  \w    -54.00 -29.00   0.50    0.50    --    0.00 -45.00  84.00   50
 10  \w    -20.00   5.00   0.50    0.50    --    0.00  82.00-150.00   50
 11  \w      7.00  32.00   0.50    0.50    --    0.00  38.00  30.00   50
 12  \w     48.00 116.00   0.50    1.28    --   82.70 -82.00 120.00  136
 13  \w     -3.00  40.00   0.50    1.28    --   82.70 -82.00 120.00   86
 14  \w     -7.00 113.00   0.50    1.28    --   82.70 -77.00 -30.00  240
 15  \w     64.00 116.00   0.50    1.28    --   82.70 -82.00-120.00  104
 16  \w     56.00 172.00   0.50    1.28    --   82.70  57.00-150.00  232
 17  \w     46.00 116.00   0.50    1.28    --   82.70 -82.00   0.00  140
 18  \w     34.00 102.00   0.50    1.28    --   82.70 -57.00-150.00  136
 19  \w     63.00 172.00   0.50    1.28    --   82.70  57.00 -90.00  218
 20  \w     -3.00 117.00   0.50    1.28    --   82.70 -82.00  30.00  240
 21  \w     91.00 117.00   0.50    1.28    --   82.70 -82.00-180.00   52
 22  \w     -6.00  71.00   0.50    1.28    --   82.70 -82.00-180.00  154
 23  \w     58.00  95.00   0.50    1.28    --   82.70  57.00-180.00   74
 24  \w    113.00 143.00   0.50    1.28    --   82.70  57.00-180.00   60
 25  \w     92.00 117.00   0.50    1.28    --   82.70  82.00-120.00   50
 26  \w    113.00 170.00   0.50    1.28    --   82.70  82.00 120.00  114
 27  \w     51.00  76.00   0.50    1.28    --   82.70 -82.00-150.00   50
 28  \w     77.00 102.00   0.50    1.28    --   82.70 -82.00 -60.00   50
 29  \w     18.00  61.00   0.50    1.28    --   82.70 -45.00  84.00   86
;
_diffrn_measurement_device 'four-circle diffractometer'
_diffrn_measurement_device_type 'XtaLAB AFC12 (RINC): Kappa single'
_diffrn_measurement_method '\w scans'
_diffrn_orient_matrix_type 'CrysAlisPro convention (1999,Acta A55,543-557)'
_diffrn_orient_matrix_UB_11 -0.0045764000
_diffrn_orient_matrix_UB_12 0.0845144000
_diffrn_orient_matrix_UB_13 -0.0299628000
_diffrn_orient_matrix_UB_21 0.1070243000
_diffrn_orient_matrix_UB_22 -0.0258605000
_diffrn_orient_matrix_UB_23 0.0114165000
_diffrn_orient_matrix_UB_31 0.0322000000
_diffrn_orient_matrix_UB_32 -0.0537824000
_diffrn_orient_matrix_UB_33 -0.0471970000
_diffrn_radiation_monochromator mirror
_diffrn_radiation_probe x-ray
_diffrn_radiation_type 'Cu K\a'
_diffrn_radiation_wavelength 1.54184
_diffrn_reflns_av_R_equivalents 0.0690
_diffrn_reflns_av_unetI/netI 0.0543
_diffrn_reflns_Laue_measured_fraction_full 0.966
_diffrn_reflns_Laue_measured_fraction_max 0.966
_diffrn_reflns_limit_h_max 18
_diffrn_reflns_limit_h_min -16
_diffrn_reflns_limit_k_max 19
_diffrn_reflns_limit_k_min -19
_diffrn_reflns_limit_l_max 24
_diffrn_reflns_limit_l_min -32
_diffrn_reflns_number 72946
_diffrn_reflns_point_group_measured_fraction_full 0.966
_diffrn_reflns_point_group_measured_fraction_max 0.966
_diffrn_reflns_theta_full 67.133
_diffrn_reflns_theta_max 67.133
_diffrn_reflns_theta_min 2.968
_diffrn_source 'Rotating-anode X-ray tube (dual wavelength)'
_diffrn_source_type 'Rigaku (Cu) X-ray DW Source'
_exptl_absorpt_coefficient_mu 18.049
_exptl_absorpt_correction_T_max 1.00000
_exptl_absorpt_correction_T_min 0.29599
_exptl_absorpt_correction_type multi-scan
_exptl_absorpt_process_details
;
CrysAlisPro 1.171.39.33c (Rigaku Oxford Diffraction, 2017)
Empirical absorption correction using spherical harmonics,
 implemented in SCALE3 ABSPACK scaling algorithm.
;
_exptl_crystal_colour 'clear light yellow'
_exptl_crystal_colour_lustre clear
_exptl_crystal_colour_modifier light
_exptl_crystal_colour_primary yellow
_exptl_crystal_density_diffrn 2.132
_exptl_crystal_density_method 'not measured'
_exptl_crystal_description block
_exptl_crystal_F_000 3777
_exptl_crystal_size_max 0.1
_exptl_crystal_size_mid 0.1
_exptl_crystal_size_min 0.05
_refine_diff_density_max 4.349
_refine_diff_density_min -2.834
_refine_diff_density_rms 0.222
_refine_ls_extinction_method none
_refine_ls_goodness_of_fit_ref 1.055
_refine_ls_hydrogen_treatment constr
_refine_ls_matrix_type full
_refine_ls_number_parameters 1599
_refine_ls_number_reflns 21138
_refine_ls_number_restraints 25
_refine_ls_restrained_S_all 1.089
_refine_ls_R_factor_all 0.0781
_refine_ls_R_factor_gt 0.0688
_refine_ls_shift/su_max 0.002
_refine_ls_shift/su_mean 0.000
_refine_ls_structure_factor_coef Fsqd
_refine_ls_weighting_details 'w=1/[\s^2^(Fo^2^)+(0.0933P)^2^+95.3950P] where P=(Fo^2^+2Fc^2^)/3'
_refine_ls_weighting_scheme calc
_refine_ls_wR_factor_gt 0.1906
_refine_ls_wR_factor_ref 0.1947
_reflns_Friedel_coverage 0.000
_reflns_number_gt 18523
_reflns_number_total 21138
_reflns_threshold_expression 'I > 2\s(I)'
_cod_data_source_file jp1c00621_si_002.cif
_cod_data_source_block AgAu_OMe
_cod_original_formula_sum 'C228 H170 Ag24.40 Au1.60 F72 N26 O17'
_cod_database_code 1562225
_shelx_shelxl_version_number 2018/3
_chemical_oxdiff_formula 'C H N Au Ag O F'
_shelx_space_group_comment
;
The symmetry employed for this shelxl refinement is uniquely defined
by the following loop, which should always be used as a source of
symmetry information in preference to the above space-group names.
They are only intended as comments.
;
_shelx_estimated_absorpt_t_max 0.466
_shelx_estimated_absorpt_t_min 0.265
_reflns_odcompleteness_completeness 99.72
_reflns_odcompleteness_iscentric 1
_reflns_odcompleteness_theta 61.08
_olex2_refinement_description
;
1. Fixed Uiso
 At 1.2 times of:
  All C(H) groups
 At 1.5 times of:
  All C(H,H,H) groups
2. Restrained distances
 C41-C40
 1.35 with sigma of 0.02
3. Uiso/Uaniso restraints and constraints
Uanis(Au1) \\sim Ueq, Uanis(Ag14) \\sim Ueq: with sigma of 0.001 and sigma for
terminal atoms of 0.002
Uanis(Au2) \\sim Ueq, Uanis(Ag13) \\sim Ueq: with sigma of 0.001 and sigma for
terminal atoms of 0.002
Uanis(Au2) = Uanis(Ag13)
Uanis(Au1) = Uanis(Ag14)
Uanis(O7) = Uanis(C104)
4. Others
 Fixed Sof: Au1(0.4) Au2(0.4) Ag13(0.1) Ag14(0.1)
5.a Aromatic/amide H refined with riding coordinates:
 C2(H2), C7(H7), C12(H12), C34(H34), C35(H35), C36(H36), C38(H38), C43(H43),
 C44(H44), C45(H45), C47(H47), C52(H52), C53(H53), C54(H54), C56(H56), C61(H61),
  C62(H62), C63(H63), C65(H65), C17(H17), C22(H22), C27(H27), C70(H70),
 C71(H71), C72(H72), C73(H73), C79(H79), C80(H80), C81(H81), C83(H83), C88(H88),
  C90(H90), C91(H91), C92(H92), C96(H96), C98(H98), C99(H99), C100(H100),
 C101(H101), C102(H102), C103(H103), C105(H105), C106(H106), C114(H114)
5.b Idealised Me refined as rotating group:
 C39(H39A,H39B,H39C), C48(H48A,H48B,H48C), C57(H57A,H57B,H57C), C66(H66A,H66B,
 H66C), C75(H75A,H75B,H75C), C84(H84A,H84B,H84C), C104(H10A,H10B,H10C),
 C107(H10D,H10E,H10F)
;
_smtbx_masks_void_probe_radius 1.2
_smtbx_masks_void_truncation_radius 1.2
_olex2_submission_special_instructions 'No special instructions were received'
_oxdiff_exptl_absorpt_empirical_details
;
Empirical correction (ABSPACK) includes:
- Absorption correction using spherical harmonics
- Frame scaling
;
_oxdiff_exptl_absorpt_empirical_full_max 3.943
_oxdiff_exptl_absorpt_empirical_full_min 0.322

loop_
_space_group_symop_operation_xyz
'x, y, z'
'-x, -y, -z'

loop_
_atom_site_label
_atom_site_type_symbol
_atom_site_fract_x
_atom_site_fract_y
_atom_site_fract_z
_atom_site_U_iso_or_equiv
_atom_site_adp_type
_atom_site_occupancy
_atom_site_site_symmetry_order
_atom_site_calc_flag
_atom_site_refinement_flags_posn
_atom_site_refinement_flags_adp
_atom_site_refinement_flags_occupancy
_atom_site_disorder_assembly
_atom_site_disorder_group
Au1 Au 0.500000 0.500000 1.500000 0.02024(14) Uani 0.8 2 d S U P A 1
Ag1 Ag 0.60523(5) 0.40874(5) 1.39828(3) 0.03747(19) Uani 1 1 d . . . . .
Ag2 Ag 0.71999(6) 0.37819(5) 1.48609(3) 0.03354(18) Uani 1 1 d . . . . .
Ag3 Ag 0.63922(5) 0.28402(4) 1.58100(3) 0.02819(16) Uani 1 1 d . . . . .
Ag4 Ag 0.42347(5) 0.39544(5) 1.57605(3) 0.03103(17) Uani 1 1 d . . . . .
Ag5 Ag 0.27485(5) 0.45155(5) 1.47982(3) 0.03184(17) Uani 1 1 d . . . . .
Ag6 Ag 0.37195(5) 0.54276(5) 1.40637(3) 0.02989(17) Uani 1 1 d . . . . .
F1 F 0.8458(5) 0.2139(5) 1.3919(3) 0.0582(19) Uani 1 1 d . . . . .
F2 F 0.9454(6) 0.2276(6) 1.4381(3) 0.071(2) Uani 1 1 d . . . . .
F3 F 0.9705(6) 0.0980(5) 1.4135(3) 0.079(3) Uani 1 1 d . . . . .
F4 F 0.6907(5) 0.0764(5) 1.5940(3) 0.0518(17) Uani 1 1 d . . . . .
F5 F 0.8332(5) 0.0359(5) 1.6186(3) 0.0566(18) Uani 1 1 d . . . . .
F6 F 0.8080(7) -0.0394(5) 1.5644(3) 0.066(2) Uani 1 1 d . . . . .
F7 F 0.3829(7) 0.2358(5) 1.6625(3) 0.069(2) Uani 1 1 d . . . . .
F8 F 0.4967(5) 0.1476(6) 1.6164(3) 0.069(2) Uani 1 1 d . . . . .
F9 F 0.3826(6) 0.1144(5) 1.6412(3) 0.060(2) Uani 1 1 d . . . . .
F10 F 0.2005(7) 0.1995(5) 1.4612(3) 0.079(3) Uani 1 1 d . . . . .
F11 F 0.0963(5) 0.3218(6) 1.4899(3) 0.068(2) Uani 1 1 d . . . . .
F12 F 0.2002(5) 0.3252(5) 1.4356(2) 0.0499(17) Uani 1 1 d . . . . .
F13 F 0.2380(5) 0.5386(4) 1.3137(3) 0.0500(16) Uani 1 1 d . . . . .
F14 F 0.2500(5) 0.4361(5) 1.2662(3) 0.062(2) Uani 1 1 d . . . . .
F15 F 0.2211(5) 0.4239(5) 1.3441(3) 0.063(2) Uani 1 1 d . . . . .
F16 F 0.6966(8) 0.2660(14) 1.3134(11) 0.270(16) Uani 1 1 d . . . . .
F17 F 0.6455(8) 0.2148(9) 1.2645(4) 0.133(5) Uani 1 1 d . . . . .
F18 F 0.6495(14) 0.1741(13) 1.3345(7) 0.253(15) Uani 1 1 d . . . . .
O1 O 0.3010(6) 0.3533(6) 1.8060(3) 0.050(2) Uani 1 1 d . . . . .
O2 O -0.1309(5) 0.9141(5) 1.4234(3) 0.0414(17) Uani 1 1 d . . . . .
O3 O 0.8845(8) 0.6708(7) 1.3095(3) 0.067(3) Uani 1 1 d . . . . .
O4 O 0.3875(6) 0.1595(5) 1.3673(3) 0.046(2) Uani 1 1 d . . . . .
N1 N 0.2937(6) 0.3296(5) 1.5198(3) 0.0300(18) Uani 1 1 d . . . . .
N2 N 0.3501(6) 0.3043(5) 1.5601(3) 0.0259(16) Uani 1 1 d . . . . .
N3 N 0.7480(6) 0.1912(5) 1.5361(3) 0.0283(17) Uani 1 1 d . . . . .
N4 N 0.7791(6) 0.2263(5) 1.4963(3) 0.0302(18) Uani 1 1 d . . . . .
N5 N 0.5155(6) 0.3734(5) 1.3536(3) 0.0314(18) Uani 1 1 d . . . . .
N6 N 0.4207(6) 0.4286(5) 1.3533(3) 0.0285(17) Uani 1 1 d . . . . .
C1 C 0.2560(7) 0.2699(6) 1.5153(4) 0.032(2) Uani 1 1 d . . . . .
C2 C 0.2873(8) 0.2040(7) 1.5534(4) 0.036(2) Uani 1 1 d . . . . .
H2 H 0.272135 0.153878 1.559655 0.043 Uiso 1 1 calc R U . . .
C3 C 0.3465(7) 0.2297(6) 1.5800(4) 0.028(2) Uani 1 1 d . . . . .
C4 C 0.4020(8) 0.1827(7) 1.6246(4) 0.036(2) Uani 1 1 d . . . . .
C5 C 0.1886(9) 0.2805(7) 1.4755(5) 0.043(3) Uani 1 1 d . . . . .
C6 C 0.7995(7) 0.1015(6) 1.5374(4) 0.027(2) Uani 1 1 d . . . . .
C7 C 0.8667(8) 0.0765(7) 1.4987(4) 0.034(2) Uani 1 1 d . . . . .
H7 H 0.912332 0.017893 1.490721 0.041 Uiso 1 1 calc R U . . .
C8 C 0.8513(7) 0.1576(7) 1.4745(4) 0.033(2) Uani 1 1 d . . . . .
C9 C 0.9029(8) 0.1749(7) 1.4300(4) 0.039(2) Uani 1 1 d . . . . .
C10 C 0.7827(8) 0.0435(7) 1.5776(4) 0.036(2) Uani 1 1 d . . . . .
C11 C 0.3788(8) 0.4032(7) 1.3184(4) 0.033(2) Uani 1 1 d . . . . .
C12 C 0.4465(8) 0.3302(7) 1.2948(4) 0.038(2) Uani 1 1 d . . . . .
H12 H 0.436834 0.299134 1.268727 0.046 Uiso 1 1 calc R U . . .
C13 C 0.5323(8) 0.3127(7) 1.3182(4) 0.039(2) Uani 1 1 d . . . . .
C14 C 0.6313(10) 0.2426(9) 1.3078(6) 0.063(4) Uani 1 1 d . . . . .
C15 C 0.2734(8) 0.4498(7) 1.3111(4) 0.036(2) Uani 1 1 d . . . . .
C31 C 0.7112(7) 0.4531(7) 1.4121(3) 0.028(2) Uani 1 1 d . . . . .
C32 C 0.7733(7) 0.4809(6) 1.4067(4) 0.032(2) Uani 1 1 d . . . . .
C33 C 0.8452(7) 0.5159(6) 1.3973(4) 0.032(2) Uani 1 1 d . . . . .
C34 C 0.9264(8) 0.4873(7) 1.4269(5) 0.045(3) Uani 1 1 d . . . . .
H34 H 0.935116 0.444548 1.453694 0.054 Uiso 1 1 calc R U . . .
C35 C 0.9935(9) 0.5217(8) 1.4168(5) 0.052(3) Uani 1 1 d . . . . .
H35 H 1.048851 0.501708 1.436933 0.062 Uiso 1 1 calc R U . . .
C36 C 0.9838(8) 0.5839(8) 1.3787(5) 0.049(3) Uani 1 1 d . . . . .
H36 H 1.030974 0.607126 1.372616 0.059 Uiso 1 1 calc R U . . .
C37 C 0.9023(9) 0.6120(8) 1.3492(5) 0.048(3) Uani 1 1 d . . . . .
C38 C 0.8345(8) 0.5770(7) 1.3590(4) 0.036(2) Uani 1 1 d . . . . .
H38 H 0.779658 0.595985 1.338577 0.043 Uiso 1 1 calc R U . . .
C39 C 0.9421(16) 0.7204(14) 1.3034(7) 0.100(7) Uani 1 1 d . . . . .
H39A H 0.918808 0.764057 1.275250 0.150 Uiso 1 1 calc R U . . .
H39B H 1.010056 0.679149 1.297164 0.150 Uiso 1 1 calc R U . . .
H39C H 0.936995 0.752175 1.333532 0.150 Uiso 1 1 calc R U . . .
C40 C 0.2237(7) 0.5772(6) 1.4448(4) 0.028(2) Uani 1 1 d D . . . .
C41 C 0.1686(7) 0.6520(6) 1.4256(4) 0.030(2) Uani 1 1 d D . . . .
C42 C 0.1076(7) 0.7344(6) 1.4019(4) 0.027(2) Uani 1 1 d . . . . .
C43 C 0.1353(8) 0.7619(7) 1.3559(4) 0.034(2) Uani 1 1 d . . . . .
H43 H 0.195074 0.725278 1.340157 0.040 Uiso 1 1 calc R U . . .
C44 C 0.0740(8) 0.8429(8) 1.3340(4) 0.043(3) Uani 1 1 d . . . . .
H44 H 0.093877 0.863091 1.303635 0.051 Uiso 1 1 calc R U . . .
C45 C -0.0153(8) 0.8957(7) 1.3548(4) 0.039(2) Uani 1 1 d . . . . .
H45 H -0.056885 0.950377 1.338319 0.047 Uiso 1 1 calc R U . . .
C46 C -0.0443(8) 0.8680(7) 1.4005(4) 0.034(2) Uani 1 1 d . . . . .
C47 C 0.0183(8) 0.7877(7) 1.4236(4) 0.034(2) Uani 1 1 d . . . . .
H47 H -0.000113 0.768895 1.454742 0.041 Uiso 1 1 calc R U . . .
C48 C -0.2018(9) 0.9913(7) 1.3974(5) 0.049(3) Uani 1 1 d . . . . .
H48A H -0.222096 0.972147 1.368202 0.073 Uiso 1 1 calc R U . . .
H48B H -0.173227 1.033179 1.387027 0.073 Uiso 1 1 calc R U . . .
H48C H -0.258260 1.021019 1.419357 0.073 Uiso 1 1 calc R U . . .
C49 C 0.5466(7) 0.3748(7) 1.6299(4) 0.032(2) Uani 1 1 d . . . . .
C50 C 0.5035(7) 0.3950(7) 1.6709(4) 0.032(2) Uani 1 1 d . . . . .
C51 C 0.4563(7) 0.4175(7) 1.7180(4) 0.032(2) Uani 1 1 d . . . . .
C52 C 0.4632(10) 0.4840(9) 1.7441(4) 0.050(3) Uani 1 1 d . . . . .
H52 H 0.499454 0.515483 1.730694 0.061 Uiso 1 1 calc R U . . .
C53 C 0.4159(11) 0.5044(10) 1.7907(5) 0.062(4) Uani 1 1 d . . . . .
H53 H 0.419529 0.550489 1.808610 0.075 Uiso 1 1 calc R U . . .
C54 C 0.3636(10) 0.4575(9) 1.8106(5) 0.056(3) Uani 1 1 d . . . . .
H54 H 0.332511 0.470725 1.842323 0.067 Uiso 1 1 calc R U . . .
C55 C 0.3575(8) 0.3915(8) 1.7839(4) 0.041(3) Uani 1 1 d . . . . .
C56 C 0.4033(8) 0.3713(7) 1.7384(4) 0.035(2) Uani 1 1 d . . . . .
H56 H 0.398902 0.325349 1.720572 0.042 Uiso 1 1 calc R U . . .
C57 C 0.3004(10) 0.2777(9) 1.7827(5) 0.054(3) Uani 1 1 d . . . . .
H57A H 0.262306 0.298510 1.752610 0.081 Uiso 1 1 calc R U . . .
H57B H 0.271462 0.246634 1.805561 0.081 Uiso 1 1 calc R U . . .
H57C H 0.367199 0.236316 1.774045 0.081 Uiso 1 1 calc R U . . .
C58 C 0.5027(6) 0.3838(7) 1.4842(4) 0.029(2) Uani 1 1 d . . . . .
C59 C 0.5038(7) 0.3112(6) 1.4721(4) 0.026(2) Uani 1 1 d . . . . .
C60 C 0.5049(7) 0.2282(7) 1.4587(4) 0.032(2) Uani 1 1 d . . . . .
C61 C 0.5583(8) 0.1471(7) 1.4845(4) 0.033(2) Uani 1 1 d . . . . .
H61 H 0.597510 0.145437 1.511114 0.040 Uiso 1 1 calc R U . . .
C62 C 0.5541(8) 0.0702(7) 1.4713(4) 0.040(2) Uani 1 1 d . . . . .
H62 H 0.589759 0.015422 1.489479 0.048 Uiso 1 1 calc R U . . .
C63 C 0.4994(9) 0.0702(7) 1.4323(4) 0.039(3) Uani 1 1 d . . . . .
H63 H 0.498400 0.015767 1.423339 0.047 Uiso 1 1 calc R U . . .
C64 C 0.4458(8) 0.1499(7) 1.4062(4) 0.034(2) Uani 1 1 d . . . . .
C65 C 0.4484(8) 0.2299(7) 1.4192(4) 0.034(2) Uani 1 1 d . . . . .
H65 H 0.412015 0.284760 1.401283 0.041 Uiso 1 1 calc R U . . .
C66 C 0.3742(10) 0.0811(8) 1.3568(5) 0.054(3) Uani 1 1 d . . . . .
H66A H 0.324020 0.097045 1.332051 0.081 Uiso 1 1 calc R U . . .
H66B H 0.354068 0.057277 1.387308 0.081 Uiso 1 1 calc R U . . .
H66C H 0.435398 0.035329 1.344064 0.081 Uiso 1 1 calc R U . . .
Au2 Au 0.500000 1.000000 1.000000 0.03658(17) Uani 0.8 2 d S U P B 1
Ag7 Ag 0.30188(8) 0.94651(8) 0.95403(3) 0.0597(3) Uani 1 1 d . . . . .
Ag8 Ag 0.42076(7) 0.87589(7) 1.05364(3) 0.0524(2) Uani 1 1 d . . . . .
Ag9 Ag 0.63711(7) 0.77595(7) 1.06101(4) 0.0563(3) Uani 1 1 d . . . . .
Ag10 Ag 0.71857(7) 0.90497(7) 0.98583(3) 0.0524(2) Uani 1 1 d . . . . .
Ag11 Ag 0.63160(7) 0.95019(7) 0.88853(4) 0.0568(3) Uani 1 1 d . . . . .
Ag12 Ag 0.39876(7) 1.05734(7) 0.89814(3) 0.0515(2) Uani 1 1 d . . . . .
F19 F 0.7636(9) 0.5714(7) 1.0840(3) 0.097(3) Uani 1 1 d . . . . .
F20 F 0.7347(9) 0.5204(8) 1.0191(5) 0.109(4) Uani 1 1 d . . . . .
F21 F 0.8783(8) 0.4727(8) 1.0426(5) 0.111(4) Uani 1 1 d . . . . .
F22 F 0.5488(8) 0.6345(8) 1.0629(5) 0.112(4) Uani 1 1 d . . . . .
F23 F 0.4834(10) 0.5459(6) 1.0541(4) 0.104(4) Uani 1 1 d . . . . .
F24 F 0.4216(8) 0.6506(7) 1.1029(3) 0.098(3) Uani 1 1 d . . . . .
F25 F 0.1526(8) 0.7920(10) 0.9283(4) 0.111(4) Uani 1 1 d . . . . .
F26 F 0.2668(10) 0.6996(10) 0.8854(5) 0.138(5) Uani 1 1 d . . . . .
F27 F 0.2439(8) 0.8313(10) 0.8823(4) 0.107(4) Uani 1 1 d . . . . .
F28 F 0.2699(6) 0.9717(7) 0.8039(4) 0.087(3) Uani 1 1 d . . . . .
F29 F 0.2827(6) 1.0933(6) 0.7842(3) 0.076(2) Uani 1 1 d . . . . .
F30 F 0.3047(6) 0.9985(7) 0.7302(3) 0.083(3) Uani 1 1 d . . . . .
F31 F 0.7189(7) 0.7549(8) 0.8170(4) 0.101(4) Uani 1 1 d . . . . .
F32 F 0.7410(6) 0.8577(7) 0.7725(4) 0.082(3) Uani 1 1 d . . . . .
F33 F 0.6931(6) 0.7694(5) 0.7398(3) 0.068(2) Uani 1 1 d . . . . .
F34 F 0.8548(7) 0.7766(7) 0.8800(3) 0.092(3) Uani 1 1 d . . . . .
F35 F 0.9805(12) 0.6590(13) 0.8939(6) 0.248(14) Uani 1 1 d . . . . .
F36 F 0.9491(10) 0.7788(16) 0.9325(5) 0.174(9) Uani 1 1 d . . . . .
O5 O 0.2834(7) 0.7289(7) 1.2552(3) 0.058(2) Uani 1 1 d . . . . .
O6 O 0.7195(13) 0.5311(11) 0.8920(6) 0.133(6) Uani 1 1 d . . . . .
O7 O -0.0679(11) 1.2348(12) 0.7941(5) 0.112(4) Uani 1 1 d . . . . .
O8 O 0.8512(10) 1.2830(10) 0.9417(5) 0.101(4) Uani 1 1 d . . . . .
N7 N 0.3306(8) 0.8109(9) 0.9740(4) 0.060(3) Uani 1 1 d . . . . .
N8 N 0.3898(8) 0.7741(8) 1.0132(4) 0.055(3) Uani 1 1 d . . . . .
N9 N 0.7564(9) 0.7041(9) 1.0135(4) 0.062(3) Uani 1 1 d . . . . .
N10 N 0.7862(8) 0.7526(9) 0.9804(4) 0.061(3) Uani 1 1 d . . . . .
N11 N 0.5562(7) 0.9240(7) 0.8304(3) 0.045(2) Uani 1 1 d . . . . .
N12 N 0.4579(7) 0.9749(7) 0.8305(3) 0.046(2) Uani 1 1 d . . . . .
C16 C 0.3097(11) 0.7475(12) 0.9557(5) 0.064(4) Uani 1 1 d . . . . .
C17 C 0.3572(11) 0.6684(11) 0.9816(5) 0.064(4) Uani 1 1 d . . . . .
H17 H 0.357762 0.611773 0.976016 0.077 Uiso 1 1 calc R U . . .
C18 C 0.4053(11) 0.6887(10) 1.0184(5) 0.058(3) Uani 1 1 d . . . . .
C19 C 0.4654(12) 0.6298(11) 1.0583(6) 0.069(4) Uani 1 1 d . . . . .
C20 C 0.2435(13) 0.7675(14) 0.9142(7) 0.080(5) Uani 1 1 d . . . . .
C21 C 0.8133(10) 0.6177(12) 1.0083(5) 0.061(4) Uani 1 1 d . . . . .
C22 C 0.8840(11) 0.6057(13) 0.9715(5) 0.075(5) Uani 1 1 d . . . . .
H22 H 0.934343 0.551487 0.960608 0.090 Uiso 1 1 calc R U . . .
C23 C 0.8620(10) 0.6931(13) 0.9549(5) 0.074(5) Uani 1 1 d . . . . .
C24 C 0.9133(12) 0.7241(15) 0.9143(7) 0.099(8) Uani 1 1 d . . . . .
C25 C 0.7992(12) 0.5457(12) 1.0395(6) 0.071(4) Uani 1 1 d . . . . .
C26 C 0.5816(10) 0.8798(9) 0.7888(4) 0.047(3) Uani 1 1 d . . . . .
C27 C 0.5015(10) 0.9014(9) 0.7602(4) 0.049(3) Uani 1 1 d . . . . .
H27 H 0.498962 0.879267 0.728968 0.058 Uiso 1 1 calc R U . . .
C28 C 0.4268(9) 0.9617(9) 0.7870(4) 0.044(3) Uani 1 1 d . . . . .
C29 C 0.6833(10) 0.8177(10) 0.7795(5) 0.053(3) Uani 1 1 d . . . . .
C30 C 0.3207(10) 1.0072(10) 0.7765(5) 0.053(3) Uani 1 1 d . . . . .
C67 C 0.5351(9) 0.8354(9) 1.1151(4) 0.048(3) Uani 1 1 d . . . . .
C68 C 0.4841(8) 0.8387(8) 1.1527(4) 0.041(3) Uani 1 1 d . . . . .
C69 C 0.4293(8) 0.8408(8) 1.1975(4) 0.038(2) Uani 1 1 d . . . . .
C70 C 0.3820(8) 0.7832(8) 1.2024(4) 0.038(2) Uani 1 1 d . . . . .
H70 H 0.384627 0.746536 1.176137 0.045 Uiso 1 1 calc R U . . .
C71 C 0.4253(9) 0.8938(8) 1.2361(4) 0.041(3) Uani 1 1 d . . . . .
H71 H 0.457952 0.931972 1.232844 0.049 Uiso 1 1 calc R U . . .
C72 C 0.3740(9) 0.8913(8) 1.2791(4) 0.044(3) Uani 1 1 d . . . . .
H72 H 0.370707 0.928428 1.305241 0.053 Uiso 1 1 calc R U . . .
C73 C 0.3271(8) 0.8350(8) 1.2847(4) 0.041(3) Uani 1 1 d . . . . .
H73 H 0.292126 0.833340 1.314556 0.049 Uiso 1 1 calc R U . . .
C74 C 0.3313(8) 0.7809(8) 1.2463(4) 0.041(3) Uani 1 1 d . . . . .
C75 C 0.2895(12) 0.6698(11) 1.2186(6) 0.067(4) Uani 1 1 d . . . . .
H75A H 0.255599 0.704502 1.189092 0.100 Uiso 1 1 calc R U . . .
H75B H 0.259212 0.630334 1.231235 0.100 Uiso 1 1 calc R U . . .
H75C H 0.357808 0.633505 1.209884 0.100 Uiso 1 1 calc R U . . .
C76 C 0.7232(9) 0.9971(10) 0.9206(4) 0.049(3) Uani 1 1 d . . . . .
C77 C 0.7803(10) 1.0296(11) 0.9225(5) 0.063(4) Uani 1 1 d . . . . .
C78 C 0.8496(12) 1.0656(12) 0.9304(6) 0.070(4) Uani 1 1 d . . . . .
C79 C 0.9469(11) 1.0062(13) 0.9359(7) 0.080(5) Uani 1 1 d . . . . .
H79 H 0.968713 0.943743 0.931624 0.096 Uiso 1 1 calc R U . . .
C80 C 1.0104(14) 1.0417(15) 0.9480(8) 0.095(6) Uani 1 1 d . . . . .
H80 H 1.075697 1.001632 0.954873 0.114 Uiso 1 1 calc R U . . .
C81 C 0.9822(13) 1.1356(16) 0.9504(6) 0.088(6) Uani 1 1 d . . . . .
H81 H 1.027296 1.158435 0.958291 0.106 Uiso 1 1 calc R U . . .
C82 C 0.8900(14) 1.1901(14) 0.9412(6) 0.080(5) Uani 1 1 d . . . . .
C83 C 0.8202(13) 1.1594(13) 0.9322(6) 0.076(4) Uani 1 1 d . . . . .
H83 H 0.754379 1.200351 0.927454 0.091 Uiso 1 1 calc R U . . .
C84 C 0.9090(17) 1.3248(17) 0.9617(8) 0.113(8) Uani 1 1 d . . . . .
H84A H 0.967098 1.312593 0.940679 0.170 Uiso 1 1 calc R U . . .
H84B H 0.928283 1.299845 0.995387 0.170 Uiso 1 1 calc R U . . .
H84C H 0.870142 1.389789 0.962534 0.170 Uiso 1 1 calc R U . . .
C85 C 0.5204(9) 0.8942(10) 0.9627(4) 0.050(3) Uani 1 1 d . . . . .
C86 C 0.5343(8) 0.8286(9) 0.9376(4) 0.046(3) Uani 1 1 d . . . . .
C87 C 0.5450(10) 0.7568(10) 0.9068(5) 0.054(3) Uani 1 1 d . . . . .
C88 C 0.6239(12) 0.6765(13) 0.9133(6) 0.078(5) Uani 1 1 d . . . . .
H88 H 0.670241 0.668012 0.937628 0.093 Uiso 1 1 calc R U . . .
C89 C 0.6347(13) 0.6057(12) 0.8826(6) 0.084(5) Uani 1 1 d . . . . .
C90 C 0.5683(13) 0.6193(12) 0.8473(6) 0.074(4) Uani 1 1 d . . . . .
H90 H 0.576195 0.571622 0.826976 0.089 Uiso 1 1 calc R U . . .
C91 C 0.4926(11) 0.6986(11) 0.8408(5) 0.065(4) Uani 1 1 d . . . . .
H91 H 0.447682 0.707176 0.815692 0.078 Uiso 1 1 calc R U . . .
C92 C 0.4786(11) 0.7698(10) 0.8710(5) 0.056(3) Uani 1 1 d . . . . .
H92 H 0.424066 0.825989 0.866748 0.067 Uiso 1 1 calc R U . . .
C93 C 0.2487(10) 1.0839(13) 0.9333(5) 0.066(4) Uani 1 1 d . . . . .
C94 C 0.1962(11) 1.1462(13) 0.9071(6) 0.068(4) Uani 1 1 d . . . . .
C95 C 0.1246(14) 1.2158(13) 0.8763(6) 0.079(5) Uani 1 1 d . . . . .
C96 C 0.0676(12) 1.1881(15) 0.8484(6) 0.084(5) Uani 1 1 d . . . . .
H96 H 0.078454 1.126748 0.849211 0.101 Uiso 1 1 calc R U . . .
C97 C -0.0042(15) 1.2515(17) 0.8201(7) 0.098(6) Uani 1 1 d . . . . .
C98 C -0.0249(19) 1.348(2) 0.8229(10) 0.138(11) Uani 1 1 d . . . . .
H98 H -0.080291 1.393076 0.807626 0.166 Uiso 1 1 calc R U . . .
C99 C 0.0382(19) 1.3696(18) 0.8485(8) 0.115(8) Uani 1 1 d . . . . .
H99 H 0.030079 1.430176 0.847430 0.138 Uiso 1 1 calc R U . . .
C100 C 0.1137(16) 1.3039(15) 0.8758(7) 0.097(6) Uani 1 1 d . . . . .
H100 H 0.156322 1.319272 0.893556 0.116 Uiso 1 1 calc R U . . .
C104 C -0.0593(16) 1.1428(18) 0.7995(7) 0.112(4) Uani 1 1 d . . . . .
H10A H -0.112637 1.138937 0.782437 0.168 Uiso 1 1 calc R U . . .
H10B H -0.062431 1.125867 0.834703 0.168 Uiso 1 1 calc R U . . .
H10C H 0.002852 1.101943 0.784899 0.168 Uiso 1 1 calc R U . . .
C107 C 0.733(2) 0.4618(18) 0.8611(10) 0.151(11) Uani 1 1 d . . . . .
H10D H 0.760498 0.472438 0.829075 0.227 Uiso 1 1 calc R U . . .
H10E H 0.670772 0.459966 0.856209 0.227 Uiso 1 1 calc R U . . .
H10F H 0.778106 0.404466 0.876468 0.227 Uiso 1 1 calc R U . . .
C101 C 0.021(2) 0.901(3) 0.8140(8) 0.21(2) Uani 1 1 d . . . . .
H101 H 0.036397 0.894847 0.848036 0.246 Uiso 1 1 calc R U . . .
C102 C 0.0967(13) 0.875(2) 0.7783(7) 0.124(10) Uani 1 1 d . . . . .
H102 H 0.162614 0.843994 0.787543 0.149 Uiso 1 1 calc R U . . .
C103 C 0.0721(11) 0.8948(10) 0.7303(5) 0.063(4) Uani 1 1 d . . . . .
H103 H 0.121498 0.886557 0.705618 0.076 Uiso 1 1 calc R U . . .
C105 C -0.0964(11) 0.9459(12) 0.7508(7) 0.073(4) Uani 1 1 d . . . . .
H105 H -0.161079 0.965825 0.740084 0.088 Uiso 1 1 calc R U . . .
C106 C -0.0786(15) 0.9364(19) 0.8011(8) 0.123(9) Uani 1 1 d . . . . .
H106 H -0.129637 0.952628 0.825468 0.147 Uiso 1 1 calc R U . . .
C114 C -0.0225(10) 0.9269(8) 0.7164(5) 0.051(3) Uani 1 1 d . . . . .
H114 H -0.036933 0.936226 0.682179 0.061 Uiso 1 1 calc R U . . .
Ag13 Ag 0.500000 1.000000 1.000000 0.03658(17) Uani 0.2 2 d S U P B 2
Ag14 Ag 0.500000 0.500000 1.500000 0.02024(14) Uani 0.2 2 d S U P A 2

loop_
_atom_site_aniso_label
_atom_site_aniso_U_11
_atom_site_aniso_U_22
_atom_site_aniso_U_33
_atom_site_aniso_U_23
_atom_site_aniso_U_13
_atom_site_aniso_U_12
Au1 0.0231(3) 0.0186(3) 0.0244(3) -0.0036(2) -0.0011(2) -0.0135(2)
Ag1 0.0320(4) 0.0326(4) 0.0539(5) -0.0110(3) -0.0072(3) -0.0177(3)
Ag2 0.0424(4) 0.0293(4) 0.0339(4) 0.0002(3) -0.0009(3) -0.0202(3)
Ag3 0.0319(4) 0.0256(3) 0.0313(4) -0.0071(3) 0.0059(3) -0.0162(3)
Ag4 0.0324(4) 0.0294(4) 0.0372(4) -0.0049(3) -0.0030(3) -0.0181(3)
Ag5 0.0400(4) 0.0258(3) 0.0351(4) 0.0031(3) -0.0052(3) -0.0192(3)
Ag6 0.0331(4) 0.0287(3) 0.0343(4) -0.0082(3) 0.0042(3) -0.0189(3)
F1 0.058(4) 0.072(5) 0.044(4) 0.005(4) 0.005(3) -0.029(4)
F2 0.085(6) 0.107(7) 0.055(4) -0.011(4) 0.022(4) -0.074(6)
F3 0.076(6) 0.057(5) 0.070(5) 0.001(4) 0.044(5) -0.001(4)
F4 0.044(4) 0.046(4) 0.060(4) 0.016(3) 0.008(3) -0.018(3)
F5 0.065(5) 0.067(5) 0.045(4) 0.011(3) -0.009(3) -0.036(4)
F6 0.114(7) 0.035(4) 0.057(4) -0.011(3) 0.024(4) -0.041(4)
F7 0.110(7) 0.041(4) 0.040(4) -0.009(3) -0.022(4) -0.014(4)
F8 0.047(4) 0.085(6) 0.063(5) 0.026(4) -0.014(4) -0.018(4)
F9 0.093(6) 0.045(4) 0.056(4) 0.021(3) -0.021(4) -0.044(4)
F10 0.125(7) 0.058(5) 0.081(6) 0.004(4) -0.055(5) -0.059(5)
F11 0.049(4) 0.102(6) 0.060(5) 0.015(4) -0.021(4) -0.040(4)
F12 0.067(4) 0.061(4) 0.040(4) 0.007(3) -0.014(3) -0.045(4)
F13 0.041(4) 0.039(3) 0.069(5) -0.009(3) -0.008(3) -0.014(3)
F14 0.056(4) 0.072(5) 0.055(4) -0.023(4) -0.019(4) -0.019(4)
F15 0.040(4) 0.073(5) 0.081(5) 0.018(4) -0.007(4) -0.033(4)
F16 0.042(6) 0.232(19) 0.53(4) -0.30(3) -0.013(12) -0.010(9)
F17 0.081(7) 0.147(11) 0.094(8) -0.061(8) 0.015(6) 0.032(7)
F18 0.181(16) 0.166(15) 0.180(16) 0.082(13) 0.097(13) 0.127(14)
O1 0.066(5) 0.063(5) 0.038(4) -0.010(4) 0.015(4) -0.044(5)
O2 0.039(4) 0.032(4) 0.048(4) -0.001(3) 0.003(3) -0.010(3)
O3 0.099(8) 0.089(7) 0.051(5) 0.012(5) -0.009(5) -0.078(7)
O4 0.068(5) 0.038(4) 0.050(5) 0.001(4) -0.018(4) -0.037(4)
N1 0.034(4) 0.026(4) 0.034(4) 0.001(3) -0.005(4) -0.017(4)
N2 0.028(4) 0.024(4) 0.031(4) -0.002(3) -0.001(3) -0.016(3)
N3 0.033(4) 0.023(4) 0.034(4) 0.000(3) 0.001(4) -0.017(3)
N4 0.038(5) 0.034(4) 0.028(4) -0.007(4) 0.003(4) -0.024(4)
N5 0.029(4) 0.027(4) 0.042(5) -0.003(4) -0.003(4) -0.015(4)
N6 0.032(4) 0.031(4) 0.030(4) -0.008(3) 0.003(3) -0.019(4)
C1 0.036(5) 0.026(5) 0.040(6) 0.000(4) -0.001(4) -0.020(4)
C2 0.040(6) 0.031(5) 0.046(6) -0.003(5) -0.003(5) -0.024(5)
C3 0.030(5) 0.026(5) 0.029(5) -0.008(4) 0.002(4) -0.012(4)
C4 0.046(6) 0.030(5) 0.033(5) -0.001(4) -0.007(5) -0.016(5)
C5 0.051(7) 0.034(6) 0.055(7) 0.008(5) -0.017(6) -0.028(5)
C6 0.026(5) 0.022(4) 0.034(5) -0.005(4) 0.001(4) -0.010(4)
C7 0.039(6) 0.027(5) 0.034(5) -0.006(4) -0.001(5) -0.010(4)
C8 0.033(5) 0.033(5) 0.033(5) -0.006(4) 0.003(4) -0.015(5)
C9 0.040(6) 0.039(6) 0.037(6) -0.001(5) 0.007(5) -0.016(5)
C10 0.040(6) 0.024(5) 0.044(6) -0.002(4) 0.003(5) -0.013(4)
C11 0.040(6) 0.036(5) 0.032(5) -0.004(4) -0.003(4) -0.023(5)
C12 0.038(6) 0.038(6) 0.047(6) -0.017(5) -0.001(5) -0.021(5)
C13 0.042(6) 0.036(5) 0.044(6) -0.016(5) -0.002(5) -0.021(5)
C14 0.056(8) 0.049(7) 0.082(10) -0.045(8) -0.015(8) -0.013(6)
C15 0.039(6) 0.036(5) 0.039(6) -0.008(5) -0.005(5) -0.019(5)
C31 0.028(5) 0.035(5) 0.029(5) 0.001(4) -0.007(4) -0.020(4)
C32 0.036(6) 0.026(5) 0.029(5) -0.006(4) -0.005(4) -0.008(4)
C33 0.030(5) 0.024(5) 0.046(6) -0.009(4) 0.002(4) -0.014(4)
C34 0.036(6) 0.033(6) 0.070(8) 0.005(5) -0.016(6) -0.018(5)
C35 0.038(6) 0.044(7) 0.080(9) 0.000(6) -0.018(6) -0.021(5)
C36 0.040(6) 0.054(7) 0.072(8) -0.014(6) 0.004(6) -0.036(6)
C37 0.061(8) 0.047(7) 0.052(7) -0.009(6) 0.004(6) -0.038(6)
C38 0.035(5) 0.038(6) 0.040(6) -0.013(5) 0.003(5) -0.020(5)
C39 0.158(19) 0.126(16) 0.082(12) 0.020(11) -0.023(12) -0.124(16)
C40 0.025(5) 0.028(5) 0.033(5) -0.004(4) 0.002(4) -0.013(4)
C41 0.035(5) 0.030(5) 0.034(5) -0.001(4) -0.002(4) -0.022(4)
C42 0.034(5) 0.024(4) 0.032(5) -0.001(4) -0.002(4) -0.021(4)
C43 0.035(5) 0.036(5) 0.036(5) -0.002(4) 0.004(4) -0.021(5)
C44 0.048(7) 0.046(6) 0.040(6) 0.013(5) -0.004(5) -0.028(6)
C45 0.043(6) 0.028(5) 0.046(6) 0.007(5) 0.000(5) -0.015(5)
C46 0.038(6) 0.031(5) 0.039(6) -0.006(4) -0.001(5) -0.020(5)
C47 0.046(6) 0.030(5) 0.032(5) 0.002(4) -0.006(5) -0.023(5)
C48 0.042(6) 0.032(6) 0.063(8) -0.003(5) -0.002(6) -0.006(5)
C49 0.033(5) 0.035(5) 0.036(6) 0.005(4) -0.008(4) -0.022(5)
C50 0.036(5) 0.035(5) 0.034(5) -0.005(4) 0.000(4) -0.023(5)
C51 0.037(5) 0.033(5) 0.027(5) -0.006(4) 0.005(4) -0.016(5)
C52 0.071(8) 0.063(8) 0.035(6) -0.013(6) 0.012(6) -0.045(7)
C53 0.096(11) 0.072(9) 0.040(7) -0.031(7) 0.030(7) -0.055(9)
C54 0.072(9) 0.069(9) 0.036(6) -0.026(6) 0.017(6) -0.038(7)
C55 0.046(6) 0.050(7) 0.032(5) -0.006(5) 0.011(5) -0.024(6)
C56 0.038(6) 0.041(6) 0.034(5) -0.003(5) -0.001(4) -0.022(5)
C57 0.065(8) 0.074(9) 0.046(7) 0.000(6) 0.003(6) -0.053(8)
C58 0.017(4) 0.034(5) 0.036(5) -0.006(4) 0.005(4) -0.009(4)
C59 0.033(5) 0.021(4) 0.032(5) -0.007(4) 0.005(4) -0.018(4)
C60 0.037(5) 0.030(5) 0.034(5) -0.011(4) 0.009(4) -0.019(4)
C61 0.040(6) 0.030(5) 0.035(5) -0.003(4) -0.003(4) -0.020(5)
C62 0.048(6) 0.028(5) 0.043(6) -0.003(5) 0.004(5) -0.015(5)
C63 0.058(7) 0.027(5) 0.044(6) -0.006(5) 0.004(5) -0.029(5)
C64 0.042(6) 0.030(5) 0.039(6) -0.009(4) 0.005(5) -0.025(5)
C65 0.044(6) 0.028(5) 0.040(6) -0.006(4) 0.002(5) -0.023(5)
C66 0.074(9) 0.045(7) 0.065(8) 0.001(6) -0.021(7) -0.043(7)
Au2 0.0329(3) 0.0569(4) 0.0268(3) -0.0038(3) 0.0004(2) -0.0256(3)
Ag7 0.0614(6) 0.0922(8) 0.0400(5) -0.0002(5) -0.0041(4) -0.0466(6)
Ag8 0.0581(6) 0.0758(6) 0.0372(4) -0.0090(4) -0.0018(4) -0.0406(5)
Ag9 0.0567(6) 0.0772(7) 0.0461(5) -0.0184(5) 0.0190(4) -0.0389(5)
Ag10 0.0456(5) 0.0825(7) 0.0357(4) -0.0031(4) -0.0001(4) -0.0335(5)
Ag11 0.0551(6) 0.0751(6) 0.0496(5) -0.0155(5) -0.0128(4) -0.0335(5)
Ag12 0.0552(5) 0.0784(6) 0.0363(4) -0.0129(4) 0.0074(4) -0.0425(5)
F19 0.156(10) 0.104(8) 0.057(5) -0.017(5) 0.029(6) -0.082(8)
F20 0.113(9) 0.128(9) 0.118(9) -0.019(7) -0.009(7) -0.078(8)
F21 0.081(7) 0.099(8) 0.131(10) 0.022(7) 0.009(7) -0.023(6)
F22 0.099(8) 0.121(9) 0.128(10) 0.041(8) -0.042(7) -0.060(7)
F23 0.167(11) 0.061(6) 0.078(7) -0.019(5) -0.012(7) -0.038(6)
F24 0.118(8) 0.095(7) 0.050(5) -0.013(5) 0.015(5) -0.015(6)
F25 0.082(7) 0.202(13) 0.084(7) 0.006(8) -0.008(5) -0.094(8)
F26 0.148(11) 0.174(13) 0.116(10) -0.056(9) -0.039(8) -0.080(10)
F27 0.102(8) 0.191(12) 0.066(6) 0.014(7) -0.029(5) -0.099(9)
F28 0.062(5) 0.117(8) 0.105(7) 0.019(6) -0.013(5) -0.061(6)
F29 0.070(5) 0.075(6) 0.088(6) -0.034(5) -0.011(5) -0.032(5)
F30 0.075(6) 0.102(7) 0.062(5) -0.024(5) -0.030(4) -0.024(5)
F31 0.072(6) 0.140(10) 0.069(6) 0.023(6) -0.002(5) -0.027(6)
F32 0.067(5) 0.101(7) 0.105(7) -0.056(6) 0.030(5) -0.060(5)
F33 0.066(5) 0.067(5) 0.077(5) -0.030(4) -0.002(4) -0.030(4)
F34 0.087(7) 0.105(8) 0.057(5) 0.015(5) 0.004(5) -0.016(6)
F35 0.155(13) 0.219(17) 0.159(14) 0.124(13) 0.127(12) 0.092(13)
F36 0.125(11) 0.37(3) 0.097(9) 0.063(13) -0.011(8) -0.179(16)
O5 0.076(6) 0.079(6) 0.044(5) -0.005(4) 0.008(4) -0.055(5)
O6 0.139(13) 0.116(12) 0.115(12) -0.055(10) -0.032(10) -0.015(10)
O7 0.111(8) 0.181(14) 0.066(6) 0.017(8) -0.031(6) -0.082(10)
O8 0.108(10) 0.116(11) 0.111(10) -0.027(9) 0.011(8) -0.075(9)
N7 0.063(7) 0.098(9) 0.046(6) -0.015(6) 0.003(5) -0.059(7)
N8 0.066(7) 0.084(8) 0.032(5) -0.010(5) 0.005(5) -0.049(7)
N9 0.059(7) 0.082(9) 0.047(6) -0.015(6) 0.008(5) -0.032(7)
N10 0.057(7) 0.091(9) 0.035(5) 0.005(6) 0.009(5) -0.034(7)
N11 0.052(6) 0.070(7) 0.031(5) -0.005(5) -0.003(4) -0.043(5)
N12 0.050(6) 0.071(7) 0.033(5) -0.010(5) 0.002(4) -0.041(5)
C16 0.068(9) 0.097(12) 0.050(8) -0.024(8) 0.010(7) -0.056(9)
C17 0.069(9) 0.079(10) 0.055(8) -0.029(8) 0.011(7) -0.040(8)
C18 0.073(9) 0.072(9) 0.045(7) -0.009(7) 0.007(6) -0.047(8)
C19 0.065(9) 0.076(10) 0.071(10) -0.025(8) 0.003(8) -0.031(8)
C20 0.081(11) 0.127(15) 0.069(10) -0.024(11) 0.001(9) -0.076(12)
C21 0.052(8) 0.091(11) 0.037(7) -0.013(7) 0.003(6) -0.026(8)
C22 0.053(9) 0.107(14) 0.043(8) 0.002(8) 0.007(7) -0.014(9)
C23 0.042(7) 0.104(13) 0.040(7) 0.007(8) 0.005(6) 0.000(8)
C24 0.050(9) 0.119(16) 0.079(12) 0.041(12) 0.020(9) 0.002(11)
C25 0.062(9) 0.087(11) 0.063(9) -0.022(9) 0.006(8) -0.030(9)
C26 0.066(8) 0.067(8) 0.030(6) -0.006(5) 0.003(5) -0.049(7)
C27 0.067(8) 0.058(7) 0.041(6) -0.005(6) -0.005(6) -0.045(7)
C28 0.057(7) 0.064(8) 0.030(5) -0.005(5) -0.004(5) -0.045(7)
C29 0.058(8) 0.071(9) 0.042(7) -0.008(6) -0.002(6) -0.037(7)
C30 0.065(8) 0.069(9) 0.041(7) -0.006(6) -0.012(6) -0.042(7)
C67 0.050(7) 0.067(8) 0.038(6) -0.013(6) 0.005(5) -0.035(6)
C68 0.047(6) 0.054(7) 0.034(6) 0.002(5) -0.005(5) -0.032(6)
C69 0.043(6) 0.050(6) 0.028(5) 0.007(5) -0.005(5) -0.027(5)
C70 0.041(6) 0.048(6) 0.027(5) -0.005(5) 0.002(4) -0.021(5)
C71 0.053(7) 0.051(7) 0.027(5) -0.001(5) -0.001(5) -0.029(6)
C72 0.057(7) 0.048(6) 0.030(5) -0.005(5) 0.000(5) -0.025(6)
C73 0.041(6) 0.055(7) 0.025(5) 0.002(5) 0.007(4) -0.019(5)
C74 0.043(6) 0.053(7) 0.035(6) 0.005(5) -0.001(5) -0.030(6)
C75 0.082(10) 0.079(10) 0.065(9) -0.008(8) 0.004(8) -0.060(9)
C76 0.042(6) 0.085(9) 0.033(6) -0.012(6) 0.003(5) -0.038(7)
C77 0.051(8) 0.094(11) 0.056(8) 0.006(8) -0.008(6) -0.043(8)
C78 0.071(10) 0.094(12) 0.067(9) -0.004(8) -0.001(8) -0.055(9)
C79 0.057(9) 0.102(13) 0.096(12) 0.012(10) -0.007(8) -0.050(9)
C80 0.071(11) 0.110(15) 0.126(17) 0.014(13) -0.015(11) -0.059(11)
C81 0.071(11) 0.150(19) 0.069(10) -0.009(11) 0.005(9) -0.072(13)
C82 0.086(12) 0.112(15) 0.061(9) -0.016(10) 0.020(9) -0.061(12)
C83 0.077(11) 0.094(12) 0.070(10) -0.020(9) 0.018(8) -0.049(10)
C84 0.146(19) 0.15(2) 0.093(14) -0.056(14) 0.039(13) -0.109(18)
C85 0.049(7) 0.077(9) 0.037(6) 0.004(6) -0.007(5) -0.040(7)
C86 0.038(6) 0.068(8) 0.037(6) -0.013(6) 0.010(5) -0.027(6)
C87 0.050(7) 0.064(8) 0.051(7) -0.015(6) 0.018(6) -0.029(7)
C88 0.065(10) 0.100(13) 0.065(10) -0.029(9) 0.002(8) -0.031(10)
C89 0.079(11) 0.081(11) 0.059(9) -0.013(9) -0.008(8) 0.000(9)
C90 0.082(11) 0.074(10) 0.077(11) -0.029(9) 0.014(9) -0.043(10)
C91 0.068(9) 0.085(11) 0.057(8) -0.032(8) 0.013(7) -0.045(9)
C92 0.069(9) 0.070(9) 0.045(7) -0.006(6) 0.004(6) -0.045(8)
C93 0.051(8) 0.119(13) 0.038(7) 0.006(8) -0.004(6) -0.048(9)
C94 0.054(8) 0.106(13) 0.055(8) -0.003(9) 0.000(7) -0.044(9)
C95 0.093(12) 0.098(13) 0.056(9) 0.011(9) 0.007(9) -0.053(11)
C96 0.075(11) 0.129(16) 0.064(10) 0.027(10) -0.017(8) -0.061(11)
C97 0.106(15) 0.141(19) 0.067(11) 0.024(12) -0.033(10) -0.073(14)
C98 0.13(2) 0.18(3) 0.119(19) 0.085(19) -0.058(16) -0.09(2)
C99 0.14(2) 0.14(2) 0.078(13) 0.024(13) -0.024(14) -0.081(18)
C100 0.126(17) 0.120(17) 0.061(10) 0.004(11) -0.021(11) -0.068(14)
C104 0.111(8) 0.181(14) 0.066(6) 0.017(8) -0.031(6) -0.082(10)
C107 0.22(3) 0.12(2) 0.11(2) -0.031(16) -0.04(2) -0.07(2)
C101 0.12(2) 0.43(6) 0.044(11) -0.01(2) -0.015(12) -0.09(3)
C102 0.054(10) 0.24(3) 0.069(12) -0.025(15) -0.002(9) -0.047(14)
C103 0.067(9) 0.075(10) 0.051(8) -0.008(7) 0.009(7) -0.035(8)
C105 0.056(9) 0.085(11) 0.086(12) 0.009(9) -0.014(8) -0.037(8)
C106 0.079(13) 0.18(3) 0.086(14) 0.020(15) 0.021(11) -0.039(15)
C114 0.061(8) 0.045(7) 0.049(7) 0.010(6) -0.008(6) -0.027(6)
Ag13 0.0329(3) 0.0569(4) 0.0268(3) -0.0038(3) 0.0004(2) -0.0256(3)
Ag14 0.0231(3) 0.0186(3) 0.0244(3) -0.0036(2) -0.0011(2) -0.0135(2)

loop_
_atom_type_symbol
_atom_type_description
_atom_type_scat_dispersion_real
_atom_type_scat_dispersion_imag
_atom_type_scat_source
C C 0.0181 0.0091 'International Tables Vol C Tables 4.2.6.8 and 6.1.1.4'
H H 0.0000 0.0000 'International Tables Vol C Tables 4.2.6.8 and 6.1.1.4'
Ag Ag 0.1306 4.2820 'International Tables Vol C Tables 4.2.6.8 and 6.1.1.4'
Au Au -4.4197 7.2980 'International Tables Vol C Tables 4.2.6.8 and 6.1.1.4'
F F 0.0727 0.0534 'International Tables Vol C Tables 4.2.6.8 and 6.1.1.4'
N N 0.0311 0.0180 'International Tables Vol C Tables 4.2.6.8 and 6.1.1.4'
O O 0.0492 0.0322 'International Tables Vol C Tables 4.2.6.8 and 6.1.1.4'

loop_
_geom_angle_atom_site_label_1
_geom_angle_atom_site_label_2
_geom_angle_atom_site_label_3
_geom_angle
_geom_angle_site_symmetry_1
_geom_angle_site_symmetry_3
_geom_angle_publ_flag
Ag1 Au1 Ag1 180.00(3) . 2_668 ?
Ag2 Au1 Ag1 54.606(19) . . ?
Ag2 Au1 Ag1 125.394(19) . 2_668 ?
Ag2 Au1 Ag1 54.606(19) 2_668 2_668 ?
Ag2 Au1 Ag1 125.394(19) 2_668 . ?
Ag2 Au1 Ag2 180.0 2_668 . ?
Ag2 Au1 Ag6 116.869(19) 2_668 2_668 ?
Ag2 Au1 Ag6 63.132(19) 2_668 . ?
Ag2 Au1 Ag6 63.132(19) . 2_668 ?
Ag2 Au1 Ag6 116.867(19) . . ?
Ag4 Au1 Ag1 60.405(19) 2_668 . ?
Ag4 Au1 Ag1 119.596(19) 2_668 2_668 ?
Ag4 Au1 Ag1 60.404(19) . 2_668 ?
Ag4 Au1 Ag1 119.595(19) . . ?
Ag4 Au1 Ag2 74.708(19) . 2_668 ?
Ag4 Au1 Ag2 74.707(19) 2_668 . ?
Ag4 Au1 Ag2 105.292(19) 2_668 2_668 ?
Ag4 Au1 Ag2 105.293(19) . . ?
Ag4 Au1 Ag4 180.0 . 2_668 ?
Ag4 Au1 Ag6 106.549(18) 2_668 2_668 ?
Ag4 Au1 Ag6 73.451(18) . 2_668 ?
Ag4 Au1 Ag6 106.549(18) . . ?
Ag4 Au1 Ag6 73.451(18) 2_668 . ?
Ag6 Au1 Ag1 117.699(18) 2_668 . ?
Ag6 Au1 Ag1 117.701(18) . 2_668 ?
Ag6 Au1 Ag1 62.300(18) 2_668 2_668 ?
Ag6 Au1 Ag1 62.299(18) . . ?
Ag6 Au1 Ag6 180.00(3) 2_668 . ?
C58 Au1 Ag1 119.6(3) 2_668 . ?
C58 Au1 Ag1 119.6(3) . 2_668 ?
C58 Au1 Ag1 60.4(3) . . ?
C58 Au1 Ag1 60.4(3) 2_668 2_668 ?
C58 Au1 Ag2 76.6(3) . . ?
C58 Au1 Ag2 76.6(3) 2_668 2_668 ?
C58 Au1 Ag2 103.4(3) 2_668 . ?
C58 Au1 Ag2 103.4(3) . 2_668 ?
C58 Au1 Ag4 120.6(3) . 2_668 ?
C58 Au1 Ag4 59.4(3) 2_668 2_668 ?
C58 Au1 Ag4 120.6(3) 2_668 . ?
C58 Au1 Ag4 59.4(3) . . ?
C58 Au1 Ag6 104.9(3) . 2_668 ?
C58 Au1 Ag6 75.1(3) 2_668 2_668 ?
C58 Au1 Ag6 104.9(3) 2_668 . ?
C58 Au1 Ag6 75.1(3) . . ?
C58 Au1 C58 180.0 . 2_668 ?
Au1 Ag1 Ag6 57.348(18) . . ?
Ag2 Ag1 Au1 60.45(2) . . ?
Ag2 Ag1 Ag4 76.02(2) . 2_668 ?
Ag2 Ag1 Ag6 117.76(3) . . ?
Ag2 Ag1 Ag14 60.45(2) . . ?
Ag4 Ag1 Au1 57.555(19) 2_668 . ?
Ag4 Ag1 Ag6 70.10(2) 2_668 . ?
Ag4 Ag1 Ag14 57.555(19) 2_668 . ?
N5 Ag1 Au1 113.9(2) . . ?
N5 Ag1 Ag2 150.4(2) . . ?
N5 Ag1 Ag4 127.8(2) . 2_668 ?
N5 Ag1 Ag6 65.7(2) . . ?
N5 Ag1 Ag14 113.9(2) . . ?
C31 Ag1 Au1 86.2(3) . . ?
C31 Ag1 Ag2 50.6(3) . . ?
C31 Ag1 Ag4 51.5(3) . 2_668 ?
C31 Ag1 Ag6 121.6(3) . . ?
C31 Ag1 N5 156.0(4) . . ?
C31 Ag1 Ag14 86.2(3) . . ?
Ag14 Ag1 Ag6 57.348(18) . . ?
Au1 Ag2 Ag3 73.47(2) . . ?
Au1 Ag2 Ag6 58.847(19) . 2_668 ?
Ag1 Ag2 Au1 64.95(2) . . ?
Ag1 Ag2 Ag3 111.65(3) . . ?
Ag1 Ag2 Ag5 113.14(3) . 2_668 ?
Ag1 Ag2 Ag6 123.75(3) . 2_668 ?
Ag1 Ag2 Ag14 64.95(2) . . ?
Ag5 Ag2 Au1 78.83(2) 2_668 . ?
Ag5 Ag2 Ag3 108.55(3) 2_668 . ?
Ag5 Ag2 Ag6 58.65(2) 2_668 2_668 ?
Ag5 Ag2 Ag14 78.83(2) 2_668 . ?
Ag6 Ag2 Ag3 50.48(2) 2_668 . ?
N4 Ag2 Au1 121.2(2) . . ?
N4 Ag2 Ag1 100.2(2) . . ?
N4 Ag2 Ag3 59.8(2) . . ?
N4 Ag2 Ag5 146.4(2) . 2_668 ?
N4 Ag2 Ag6 106.2(2) . 2_668 ?
N4 Ag2 C40 104.7(3) . 2_668 ?
N4 Ag2 Ag14 121.2(2) . . ?
C31 Ag2 Au1 86.7(2) . . ?
C31 Ag2 Ag1 45.6(2) . . ?
C31 Ag2 Ag3 155.8(2) . . ?
C31 Ag2 Ag5 80.2(2) . 2_668 ?
C31 Ag2 Ag6 129.1(3) . 2_668 ?
C31 Ag2 N4 124.2(3) . . ?
C31 Ag2 C40 118.8(3) . 2_668 ?
C31 Ag2 Ag14 86.7(2) . . ?
C40 Ag2 Au1 98.1(2) 2_668 . ?
C40 Ag2 Ag1 154.7(2) 2_668 . ?
C40 Ag2 Ag3 78.5(2) 2_668 . ?
C40 Ag2 Ag5 42.5(2) 2_668 2_668 ?
C40 Ag2 Ag6 44.5(2) 2_668 2_668 ?
C40 Ag2 Ag14 98.1(2) 2_668 . ?
Ag14 Ag2 Ag3 73.47(2) . . ?
Ag4 Ag3 Ag2 101.13(3) . . ?
Ag6 Ag3 Ag2 63.04(2) 2_668 . ?
Ag6 Ag3 Ag4 79.15(3) 2_668 . ?
N3 Ag3 Ag2 65.6(2) . . ?
N3 Ag3 Ag4 136.5(2) . . ?
N3 Ag3 Ag6 122.1(2) . 2_668 ?
C49 Ag3 Ag2 114.0(3) . . ?
C49 Ag3 Ag4 50.5(3) . . ?
C49 Ag3 Ag6 54.5(3) . 2_668 ?
C49 Ag3 N3 172.9(3) . . ?
Au1 Ag4 Ag1 62.04(2) . 2_668 ?
Au1 Ag4 Ag5 74.40(2) . . ?
Ag1 Ag4 Ag5 98.83(3) 2_668 . ?
Ag3 Ag4 Au1 78.79(2) . . ?
Ag3 Ag4 Ag1 104.31(3) . 2_668 ?
Ag3 Ag4 Ag5 130.39(3) . . ?
Ag3 Ag4 Ag14 78.79(2) . . ?
N2 Ag4 Au1 127.5(2) . . ?
N2 Ag4 Ag1 146.7(2) . 2_668 ?
N2 Ag4 Ag3 108.9(2) . . ?
N2 Ag4 Ag5 61.27(19) . . ?
N2 Ag4 C31 105.7(3) . 2_668 ?
N2 Ag4 C49 131.0(3) . . ?
N2 Ag4 C58 92.8(3) . . ?
N2 Ag4 Ag14 127.5(2) . . ?
C31 Ag4 Au1 83.2(2) 2_668 . ?
C31 Ag4 Ag1 41.0(2) 2_668 2_668 ?
C31 Ag4 Ag3 145.2(2) 2_668 . ?
C31 Ag4 Ag5 70.9(2) 2_668 . ?
C31 Ag4 C58 111.3(3) 2_668 . ?
C31 Ag4 Ag14 83.2(2) 2_668 . ?
C49 Ag4 Au1 90.8(2) . . ?
C49 Ag4 Ag1 74.0(2) . 2_668 ?
C49 Ag4 Ag3 43.1(3) . . ?
C49 Ag4 Ag5 165.2(2) . . ?
C49 Ag4 C31 108.4(3) . 2_668 ?
C49 Ag4 C58 106.1(3) . . ?
C49 Ag4 Ag14 90.8(2) . . ?
C58 Ag4 Au1 39.1(2) . . ?
C58 Ag4 Ag1 100.9(2) . 2_668 ?
C58 Ag4 Ag3 70.8(2) . . ?
C58 Ag4 Ag5 62.0(2) . . ?
C58 Ag4 Ag14 39.1(2) . . ?
Ag14 Ag4 Ag5 74.40(2) . . ?
Ag2 Ag5 Ag4 71.79(2) 2_668 . ?
Ag2 Ag5 Ag6 64.30(2) 2_668 . ?
Ag6 Ag5 Ag4 101.21(3) . . ?
N1 Ag5 Ag2 130.8(2) . 2_668 ?
N1 Ag5 Ag4 64.9(2) . . ?
N1 Ag5 Ag6 144.9(2) . . ?
C40 Ag5 Ag2 51.3(3) . 2_668 ?
C40 Ag5 Ag4 121.9(3) . . ?
C40 Ag5 Ag6 47.7(3) . . ?
C40 Ag5 N1 166.9(3) . . ?
Au1 Ag6 Ag1 60.353(19) . . ?
Au1 Ag6 Ag2 58.020(18) . 2_668 ?
Ag2 Ag6 Ag1 118.34(3) 2_668 . ?
Ag3 Ag6 Au1 80.86(2) 2_668 . ?
Ag3 Ag6 Ag1 105.86(3) 2_668 . ?
Ag3 Ag6 Ag2 66.47(2) 2_668 2_668 ?
Ag3 Ag6 Ag5 122.75(3) 2_668 . ?
Ag3 Ag6 Ag14 80.86(2) 2_668 . ?
Ag5 Ag6 Au1 77.60(2) . . ?
Ag5 Ag6 Ag1 107.91(3) . . ?
Ag5 Ag6 Ag2 57.05(2) . 2_668 ?
Ag5 Ag6 Ag14 77.60(2) . . ?
N6 Ag6 Au1 114.3(2) . . ?
N6 Ag6 Ag1 61.9(2) . . ?
N6 Ag6 Ag2 149.3(2) . 2_668 ?
N6 Ag6 Ag3 144.2(2) . 2_668 ?
N6 Ag6 Ag5 92.8(2) . . ?
N6 Ag6 C40 115.3(3) . . ?
N6 Ag6 C49 99.9(3) . 2_668 ?
N6 Ag6 Ag14 114.3(2) . . ?
C40 Ag6 Au1 99.3(2) . . ?
C40 Ag6 Ag1 149.0(2) . . ?
C40 Ag6 Ag2 46.7(2) . 2_668 ?
C40 Ag6 Ag3 92.2(2) . 2_668 ?
C40 Ag6 Ag5 41.7(2) . . ?
C40 Ag6 C49 135.4(3) . 2_668 ?
C40 Ag6 Ag14 99.3(2) . . ?
C49 Ag6 Au1 89.6(2) 2_668 . ?
C49 Ag6 Ag1 71.6(3) 2_668 . ?
C49 Ag6 Ag2 109.2(3) 2_668 2_668 ?
C49 Ag6 Ag3 45.9(3) 2_668 2_668 ?
C49 Ag6 Ag5 164.8(3) 2_668 . ?
C49 Ag6 Ag14 89.6(2) 2_668 . ?
Ag14 Ag6 Ag1 60.353(19) . . ?
C55 O1 C57 116.6(9) . . ?
C46 O2 C48 118.3(9) . . ?
C37 O3 C39 117.1(11) . . ?
C64 O4 C66 115.8(8) . . ?
N2 N1 Ag5 118.4(6) . . ?
C1 N1 Ag5 133.0(7) . . ?
C1 N1 N2 108.4(8) . . ?
N1 N2 Ag4 115.4(5) . . ?
C3 N2 Ag4 137.4(6) . . ?
C3 N2 N1 107.2(7) . . ?
N4 N3 Ag3 116.1(6) . . ?
C6 N3 Ag3 135.8(7) . . ?
C6 N3 N4 108.0(8) . . ?
N3 N4 Ag2 118.3(6) . . ?
C8 N4 Ag2 134.1(7) . . ?
C8 N4 N3 107.0(8) . . ?
N6 N5 Ag1 116.8(6) . . ?
N6 N5 C13 107.4(8) . . ?
C13 N5 Ag1 135.1(7) . . ?
N5 N6 Ag6 115.4(6) . . ?
N5 N6 C11 108.4(8) . . ?
C11 N6 Ag6 136.1(7) . . ?
N1 C1 C2 110.1(9) . . ?
N1 C1 C5 121.6(9) . . ?
C2 C1 C5 128.3(9) . . ?
C1 C2 H2 128.6 . . ?
C1 C2 C3 102.7(9) . . ?
C3 C2 H2 128.6 . . ?
N2 C3 C2 111.5(9) . . ?
N2 C3 C4 121.4(9) . . ?
C2 C3 C4 127.1(9) . . ?
F7 C4 C3 112.9(9) . . ?
F8 C4 F7 107.2(10) . . ?
F8 C4 F9 105.1(9) . . ?
F8 C4 C3 112.9(9) . . ?
F9 C4 F7 105.7(9) . . ?
F9 C4 C3 112.3(9) . . ?
F10 C5 C1 110.4(9) . . ?
F11 C5 F10 105.8(10) . . ?
F11 C5 C1 112.6(10) . . ?
F12 C5 F10 106.8(10) . . ?
F12 C5 F11 106.8(9) . . ?
F12 C5 C1 113.9(9) . . ?
N3 C6 C7 110.7(9) . . ?
N3 C6 C10 120.9(9) . . ?
C7 C6 C10 128.3(9) . . ?
C6 C7 H7 128.6 . . ?
C8 C7 C6 102.8(9) . . ?
C8 C7 H7 128.6 . . ?
N4 C8 C7 111.5(9) . . ?
N4 C8 C9 120.0(9) . . ?
C7 C8 C9 128.5(10) . . ?
F1 C9 F3 105.2(9) . . ?
F1 C9 C8 113.8(9) . . ?
F2 C9 F1 105.5(9) . . ?
F2 C9 F3 108.1(10) . . ?
F2 C9 C8 113.1(9) . . ?
F3 C9 C8 110.6(9) . . ?
F4 C10 F5 103.7(9) . . ?
F4 C10 C6 112.5(8) . . ?
F5 C10 C6 113.0(9) . . ?
F6 C10 F4 108.4(9) . . ?
F6 C10 F5 105.7(9) . . ?
F6 C10 C6 112.8(9) . . ?
N6 C11 C12 110.6(9) . . ?
N6 C11 C15 120.4(9) . . ?
C12 C11 C15 128.9(9) . . ?
C11 C12 H12 128.2 . . ?
C11 C12 C13 103.6(9) . . ?
C13 C12 H12 128.2 . . ?
N5 C13 C12 110.0(9) . . ?
N5 C13 C14 121.5(9) . . ?
C12 C13 C14 128.4(9) . . ?
F16 C14 F17 104.5(19) . . ?
F16 C14 F18 107(2) . . ?
F16 C14 C13 114.1(11) . . ?
F17 C14 C13 115.0(12) . . ?
F18 C14 F17 104.0(16) . . ?
F18 C14 C13 111.7(15) . . ?
F13 C15 F14 105.5(9) . . ?
F13 C15 F15 105.4(9) . . ?
F13 C15 C11 113.7(8) . . ?
F14 C15 C11 111.3(9) . . ?
F15 C15 F14 106.6(9) . . ?
F15 C15 C11 113.7(9) . . ?
Ag1 C31 Ag2 83.8(3) . . ?
Ag1 C31 Ag4 87.5(3) . 2_668 ?
Ag2 C31 Ag4 104.3(4) . 2_668 ?
C32 C31 Ag1 162.8(8) . . ?
C32 C31 Ag2 112.2(7) . . ?
C32 C31 Ag4 94.3(7) . 2_668 ?
C31 C32 C33 176.6(11) . . ?
C34 C33 C32 120.7(10) . . ?
C38 C33 C32 120.0(9) . . ?
C38 C33 C34 119.3(10) . . ?
C33 C34 H34 120.4 . . ?
C35 C34 C33 119.1(11) . . ?
C35 C34 H34 120.4 . . ?
C34 C35 H35 118.7 . . ?
C36 C35 C34 122.5(11) . . ?
C36 C35 H35 118.7 . . ?
C35 C36 H36 121.0 . . ?
C35 C36 C37 118.0(10) . . ?
C37 C36 H36 121.0 . . ?
O3 C37 C36 124.7(11) . . ?
O3 C37 C38 115.5(11) . . ?
C38 C37 C36 119.8(11) . . ?
C33 C38 C37 121.2(11) . . ?
C33 C38 H38 119.4 . . ?
C37 C38 H38 119.4 . . ?
O3 C39 H39A 109.5 . . ?
O3 C39 H39B 109.5 . . ?
O3 C39 H39C 109.5 . . ?
H39A C39 H39B 109.5 . . ?
H39A C39 H39C 109.5 . . ?
H39B C39 H39C 109.5 . . ?
Ag5 C40 Ag2 86.3(3) . 2_668 ?
Ag5 C40 Ag6 90.6(3) . . ?
Ag6 C40 Ag2 88.8(3) . 2_668 ?
C41 C40 Ag2 101.1(7) . 2_668 ?
C41 C40 Ag5 162.7(8) . . ?
C41 C40 Ag6 105.1(7) . . ?
C40 C41 C42 177.3(10) . . ?
C43 C42 C41 120.4(9) . . ?
C47 C42 C41 119.9(9) . . ?
C47 C42 C43 119.7(9) . . ?
C42 C43 H43 120.6 . . ?
C44 C43 C42 118.7(10) . . ?
C44 C43 H43 120.6 . . ?
C43 C44 H44 118.9 . . ?
C43 C44 C45 122.1(10) . . ?
C45 C44 H44 118.9 . . ?
C44 C45 H45 120.2 . . ?
C44 C45 C46 119.5(10) . . ?
C46 C45 H45 120.2 . . ?
O2 C46 C45 124.0(9) . . ?
O2 C46 C47 117.3(9) . . ?
C47 C46 C45 118.7(10) . . ?
C42 C47 H47 119.4 . . ?
C46 C47 C42 121.2(10) . . ?
C46 C47 H47 119.4 . . ?
O2 C48 H48A 109.5 . . ?
O2 C48 H48B 109.5 . . ?
O2 C48 H48C 109.5 . . ?
H48A C48 H48B 109.5 . . ?
H48A C48 H48C 109.5 . . ?
H48B C48 H48C 109.5 . . ?
Ag3 C49 Ag4 86.3(4) . . ?
Ag3 C49 Ag6 79.6(4) . 2_668 ?
Ag4 C49 Ag6 105.8(4) . 2_668 ?
C50 C49 Ag3 152.7(8) . . ?
C50 C49 Ag4 103.9(7) . . ?
C50 C49 Ag6 120.3(7) . 2_668 ?
C49 C50 C51 178.8(10) . . ?
C52 C51 C50 120.7(10) . . ?
C52 C51 C56 119.6(10) . . ?
C56 C51 C50 119.6(9) . . ?
C51 C52 H52 120.4 . . ?
C51 C52 C53 119.3(11) . . ?
C53 C52 H52 120.4 . . ?
C52 C53 H53 119.8 . . ?
C54 C53 C52 120.5(11) . . ?
C54 C53 H53 119.8 . . ?
C53 C54 H54 120.4 . . ?
C55 C54 C53 119.3(11) . . ?
C55 C54 H54 120.4 . . ?
O1 C55 C54 114.1(10) . . ?
O1 C55 C56 125.3(10) . . ?
C56 C55 C54 120.6(11) . . ?
C51 C56 H56 119.6 . . ?
C55 C56 C51 120.7(10) . . ?
C55 C56 H56 119.6 . . ?
O1 C57 H57A 109.5 . . ?
O1 C57 H57B 109.5 . . ?
O1 C57 H57C 109.5 . . ?
H57A C57 H57B 109.5 . . ?
H57A C57 H57C 109.5 . . ?
H57B C57 H57C 109.5 . . ?
Au1 C58 Ag4 81.5(3) . . ?
C59 C58 Au1 177.4(9) . . ?
C59 C58 Ag4 100.7(7) . . ?
C59 C58 Ag14 177.4(9) . . ?
Ag14 C58 Ag4 81.5(3) . . ?
C58 C59 C60 179.5(11) . . ?
C61 C60 C59 122.0(9) . . ?
C61 C60 C65 119.7(9) . . ?
C65 C60 C59 118.2(9) . . ?
C60 C61 H61 120.1 . . ?
C62 C61 C60 119.7(10) . . ?
C62 C61 H61 120.1 . . ?
C61 C62 H62 119.3 . . ?
C61 C62 C63 121.5(10) . . ?
C63 C62 H62 119.3 . . ?
C62 C63 H63 120.2 . . ?
C62 C63 C64 119.7(9) . . ?
C64 C63 H63 120.2 . . ?
O4 C64 C63 125.6(9) . . ?
O4 C64 C65 114.5(9) . . ?
C63 C64 C65 119.9(10) . . ?
C60 C65 C64 119.4(10) . . ?
C60 C65 H65 120.3 . . ?
C64 C65 H65 120.3 . . ?
O4 C66 H66A 109.5 . . ?
O4 C66 H66B 109.5 . . ?
O4 C66 H66C 109.5 . . ?
H66A C66 H66B 109.5 . . ?
H66A C66 H66C 109.5 . . ?
H66B C66 H66C 109.5 . . ?
Ag8 Au2 Ag8 180.00(3) 2_677 . ?
Ag8 Au2 Ag12 73.41(2) 2_677 . ?
Ag8 Au2 Ag12 106.59(2) 2_677 2_677 ?
Ag8 Au2 Ag12 106.58(2) . . ?
Ag8 Au2 Ag12 73.41(2) . 2_677 ?
Ag10 Au2 Ag8 69.17(3) 2_677 . ?
Ag10 Au2 Ag8 69.16(3) . 2_677 ?
Ag10 Au2 Ag8 110.83(3) 2_677 2_677 ?
Ag10 Au2 Ag8 110.84(3) . . ?
Ag10 Au2 Ag10 180.0 2_677 . ?
Ag10 Au2 Ag12 110.84(2) 2_677 2_677 ?
Ag10 Au2 Ag12 110.84(2) . . ?
Ag10 Au2 Ag12 69.16(2) . 2_677 ?
Ag10 Au2 Ag12 69.16(2) 2_677 . ?
Ag12 Au2 Ag12 179.999(14) 2_677 . ?
C85 Au2 Ag8 113.5(3) . 2_677 ?
C85 Au2 Ag8 66.5(3) . . ?
C85 Au2 Ag8 113.5(3) 2_677 . ?
C85 Au2 Ag8 66.5(3) 2_677 2_677 ?
C85 Au2 Ag10 104.1(4) 2_677 . ?
C85 Au2 Ag10 75.9(4) . . ?
C85 Au2 Ag10 104.1(4) . 2_677 ?
C85 Au2 Ag10 75.9(4) 2_677 2_677 ?
C85 Au2 Ag12 68.9(4) . . ?
C85 Au2 Ag12 68.9(4) 2_677 2_677 ?
C85 Au2 Ag12 111.1(4) 2_677 . ?
C85 Au2 Ag12 111.1(4) . 2_677 ?
C85 Au2 C85 180.0 . 2_677 ?
Ag10 Ag7 Ag8 68.46(3) 2_677 . ?
Ag10 Ag7 Ag12 71.05(3) 2_677 . ?
Ag12 Ag7 Ag8 103.89(4) . . ?
N7 Ag7 Ag8 67.6(3) . . ?
N7 Ag7 Ag10 131.2(3) . 2_677 ?
N7 Ag7 Ag12 140.0(3) . . ?
C93 Ag7 Ag8 118.4(4) . . ?
C93 Ag7 Ag10 51.5(4) . 2_677 ?
C93 Ag7 Ag12 48.3(4) . . ?
C93 Ag7 N7 170.2(5) . . ?
Au2 Ag8 Ag7 74.28(3) . . ?
Au2 Ag8 Ag11 68.57(3) . 2_677 ?
Ag9 Ag8 Au2 75.53(3) . . ?
Ag9 Ag8 Ag7 126.35(4) . . ?
Ag9 Ag8 Ag11 104.45(4) . 2_677 ?
Ag9 Ag8 Ag13 75.53(3) . . ?
Ag11 Ag8 Ag7 104.26(4) 2_677 . ?
N8 Ag8 Au2 122.1(3) . . ?
N8 Ag8 Ag7 63.1(3) . . ?
N8 Ag8 Ag9 99.4(3) . . ?
N8 Ag8 Ag11 155.9(3) . 2_677 ?
N8 Ag8 C67 123.2(4) . . ?
N8 Ag8 C76 113.8(4) . 2_677 ?
N8 Ag8 Ag13 122.1(3) . . ?
C67 Ag8 Au2 92.0(3) . . ?
C67 Ag8 Ag7 165.5(3) . . ?
C67 Ag8 Ag9 42.8(3) . . ?
C67 Ag8 Ag11 74.3(3) . 2_677 ?
C67 Ag8 C76 108.8(4) . 2_677 ?
C67 Ag8 Ag13 92.0(3) . . ?
C76 Ag8 Au2 90.9(3) 2_677 . ?
C76 Ag8 Ag7 76.9(3) 2_677 . ?
C76 Ag8 Ag9 146.3(3) 2_677 . ?
C76 Ag8 Ag11 42.1(3) 2_677 2_677 ?
C76 Ag8 Ag13 90.9(3) 2_677 . ?
Ag13 Ag8 Ag7 74.28(3) . . ?
Ag12 Ag9 Ag8 77.96(4) 2_677 . ?
N9 Ag9 Ag8 137.3(3) . . ?
N9 Ag9 Ag12 124.9(4) . 2_677 ?
C67 Ag9 Ag8 50.6(3) . . ?
C67 Ag9 Ag12 55.1(4) . 2_677 ?
C67 Ag9 N9 171.7(5) . . ?
Ag7 Ag10 Au2 78.43(3) 2_677 . ?
Ag7 Ag10 Ag13 78.43(3) 2_677 . ?
Ag11 Ag10 Au2 71.58(3) . . ?
Ag11 Ag10 Ag7 117.50(5) . 2_677 ?
Ag11 Ag10 Ag13 71.58(3) . . ?
N10 Ag10 Au2 117.7(3) . . ?
N10 Ag10 Ag7 145.4(3) . 2_677 ?
N10 Ag10 Ag11 97.0(3) . . ?
N10 Ag10 C93 100.6(5) . 2_677 ?
N10 Ag10 Ag13 117.7(3) . . ?
C76 Ag10 Au2 94.0(3) . . ?
C76 Ag10 Ag7 84.8(3) . 2_677 ?
C76 Ag10 Ag11 45.8(3) . . ?
C76 Ag10 N10 121.4(4) . . ?
C76 Ag10 C93 125.9(5) . 2_677 ?
C76 Ag10 Ag13 94.0(3) . . ?
C93 Ag10 Au2 94.8(4) 2_677 . ?
C93 Ag10 Ag7 45.5(5) 2_677 2_677 ?
C93 Ag10 Ag11 161.4(5) 2_677 . ?
C93 Ag10 Ag13 94.8(4) 2_677 . ?
Ag8 Ag11 Ag12 70.80(3) 2_677 . ?
Ag10 Ag11 Ag8 69.40(3) . 2_677 ?
Ag10 Ag11 Ag12 111.00(4) . . ?
N11 Ag11 Ag8 130.5(3) . 2_677 ?
N11 Ag11 Ag10 150.4(3) . . ?
N11 Ag11 Ag12 66.7(3) . . ?
C76 Ag11 Ag8 50.2(4) . 2_677 ?
C76 Ag11 Ag10 50.6(4) . . ?
C76 Ag11 Ag12 121.0(4) . . ?
C76 Ag11 N11 157.5(4) . . ?
Au2 Ag12 Ag11 66.53(3) . . ?
Ag7 Ag12 Au2 74.85(3) . . ?
Ag7 Ag12 Ag11 113.05(4) . . ?
Ag7 Ag12 Ag13 74.85(3) . . ?
Ag9 Ag12 Au2 76.54(3) 2_677 . ?
Ag9 Ag12 Ag7 115.71(4) 2_677 . ?
Ag9 Ag12 Ag11 105.79(4) 2_677 . ?
Ag9 Ag12 Ag13 76.54(3) 2_677 . ?
N12 Ag12 Au2 122.4(3) . . ?
N12 Ag12 Ag7 99.7(2) . . ?
N12 Ag12 Ag9 143.8(3) . 2_677 ?
N12 Ag12 Ag11 63.7(2) . . ?
N12 Ag12 C67 101.0(4) . 2_677 ?
N12 Ag12 C93 122.4(5) . . ?
N12 Ag12 Ag13 122.4(3) . . ?
C67 Ag12 Au2 89.2(3) 2_677 . ?
C67 Ag12 Ag7 158.5(3) 2_677 . ?
C67 Ag12 Ag9 44.9(3) 2_677 2_677 ?
C67 Ag12 Ag11 71.9(3) 2_677 . ?
C67 Ag12 Ag13 89.2(3) 2_677 . ?
C93 Ag12 Au2 92.7(3) . . ?
C93 Ag12 Ag7 43.0(5) . . ?
C93 Ag12 Ag9 83.1(4) . 2_677 ?
C93 Ag12 Ag11 153.8(4) . . ?
C93 Ag12 C67 125.8(6) . 2_677 ?
C93 Ag12 Ag13 92.7(3) . . ?
Ag13 Ag12 Ag11 66.53(3) . . ?
C74 O5 C75 117.5(10) . . ?
C89 O6 C107 112.1(18) . . ?
C97 O7 C104 115.5(17) . . ?
C82 O8 C84 118.7(17) . . ?
N8 N7 Ag7 115.1(8) . . ?
C16 N7 Ag7 135.9(11) . . ?
C16 N7 N8 108.9(13) . . ?
N7 N8 Ag8 113.5(9) . . ?
C18 N8 Ag8 139.0(9) . . ?
C18 N8 N7 107.2(11) . . ?
N10 N9 Ag9 117.3(10) . . ?
C21 N9 Ag9 134.4(10) . . ?
C21 N9 N10 108.3(12) . . ?
N9 N10 Ag10 118.0(9) . . ?
C23 N10 Ag10 134.8(11) . . ?
C23 N10 N9 106.5(13) . . ?
N12 N11 Ag11 114.9(7) . . ?
C26 N11 Ag11 136.0(8) . . ?
C26 N11 N12 108.2(9) . . ?
N11 N12 Ag12 114.1(6) . . ?
C28 N12 Ag12 139.6(9) . . ?
C28 N12 N11 106.2(10) . . ?
N7 C16 C17 109.3(13) . . ?
N7 C16 C20 121.9(16) . . ?
C17 C16 C20 128.8(15) . . ?
C16 C17 H17 127.7 . . ?
C16 C17 C18 104.7(13) . . ?
C18 C17 H17 127.7 . . ?
N8 C18 C17 110.0(14) . . ?
N8 C18 C19 121.0(13) . . ?
C17 C18 C19 129.0(14) . . ?
F22 C19 F24 103.9(14) . . ?
F22 C19 C18 114.4(14) . . ?
F23 C19 F22 107.9(14) . . ?
F23 C19 F24 105.1(14) . . ?
F23 C19 C18 112.8(13) . . ?
F24 C19 C18 112.0(13) . . ?
F25 C20 F26 107.2(14) . . ?
F25 C20 F27 105.6(17) . . ?
F25 C20 C16 113.6(14) . . ?
F26 C20 F27 101.5(15) . . ?
F26 C20 C16 113.2(17) . . ?
F27 C20 C16 114.7(13) . . ?
N9 C21 C22 111.5(16) . . ?
N9 C21 C25 121.9(13) . . ?
C22 C21 C25 126.6(16) . . ?
C21 C22 H22 129.1 . . ?
C23 C22 C21 101.8(15) . . ?
C23 C22 H22 129.1 . . ?
N10 C23 C22 111.8(14) . . ?
N10 C23 C24 121.0(17) . . ?
C22 C23 C24 127.2(15) . . ?
F34 C24 F36 102.3(18) . . ?
F34 C24 C23 113.3(15) . . ?
F35 C24 F34 108.9(19) . . ?
F35 C24 F36 110(2) . . ?
F35 C24 C23 111.9(19) . . ?
F36 C24 C23 109.9(18) . . ?
F19 C25 F20 105.5(13) . . ?
F19 C25 C21 112.7(14) . . ?
F20 C25 C21 111.7(14) . . ?
F21 C25 F19 110.2(15) . . ?
F21 C25 F20 104.3(15) . . ?
F21 C25 C21 111.9(14) . . ?
N11 C26 C27 110.5(12) . . ?
N11 C26 C29 119.9(11) . . ?
C27 C26 C29 129.6(11) . . ?
C26 C27 H27 128.0 . . ?
C28 C27 C26 104.0(11) . . ?
C28 C27 H27 128.0 . . ?
N12 C28 C27 111.1(11) . . ?
N12 C28 C30 119.0(11) . . ?
C27 C28 C30 129.7(10) . . ?
F31 C29 C26 112.1(11) . . ?
F32 C29 F31 107.5(12) . . ?
F32 C29 F33 107.6(11) . . ?
F32 C29 C26 113.4(12) . . ?
F33 C29 F31 104.0(12) . . ?
F33 C29 C26 111.7(10) . . ?
F28 C30 C28 112.3(11) . . ?
F29 C30 F28 107.3(12) . . ?
F29 C30 F30 107.5(11) . . ?
F29 C30 C28 112.7(10) . . ?
F30 C30 F28 105.5(11) . . ?
F30 C30 C28 111.1(11) . . ?
Ag8 C67 Ag12 103.2(5) . 2_677 ?
Ag9 C67 Ag8 86.6(4) . . ?
Ag9 C67 Ag12 79.9(4) . 2_677 ?
C68 C67 Ag8 101.1(9) . . ?
C68 C67 Ag9 156.6(12) . . ?
C68 C67 Ag12 118.9(9) . 2_677 ?
C67 C68 C69 177.3(13) . . ?
C70 C69 C68 117.4(10) . . ?
C71 C69 C68 122.3(10) . . ?
C71 C69 C70 120.2(10) . . ?
C69 C70 H70 120.6 . . ?
C74 C70 C69 118.8(10) . . ?
C74 C70 H70 120.6 . . ?
C69 C71 H71 119.9 . . ?
C72 C71 C69 120.2(11) . . ?
C72 C71 H71 119.9 . . ?
C71 C72 H72 119.7 . . ?
C71 C72 C73 120.5(11) . . ?
C73 C72 H72 119.7 . . ?
C72 C73 H73 120.1 . . ?
C72 C73 C74 119.8(10) . . ?
C74 C73 H73 120.1 . . ?
O5 C74 C70 124.1(11) . . ?
O5 C74 C73 115.3(10) . . ?
C70 C74 C73 120.5(10) . . ?
O5 C75 H75A 109.5 . . ?
O5 C75 H75B 109.5 . . ?
O5 C75 H75C 109.5 . . ?
H75A C75 H75B 109.5 . . ?
H75A C75 H75C 109.5 . . ?
H75B C75 H75C 109.5 . . ?
Ag10 C76 Ag8 94.9(4) . 2_677 ?
Ag11 C76 Ag8 87.7(4) . 2_677 ?
Ag11 C76 Ag10 83.6(4) . . ?
C77 C76 Ag8 98.4(11) . 2_677 ?
C77 C76 Ag10 116.7(10) . . ?
C77 C76 Ag11 158.0(11) . . ?
C76 C77 C78 173.7(15) . . ?
C79 C78 C77 118.6(16) . . ?
C79 C78 C83 120.3(15) . . ?
C83 C78 C77 121.1(16) . . ?
C78 C79 H79 121.3 . . ?
C80 C79 C78 117.4(19) . . ?
C80 C79 H79 121.3 . . ?
C79 C80 H80 118.6 . . ?
C79 C80 C81 122.8(18) . . ?
C81 C80 H80 118.6 . . ?
C80 C81 H81 121.4 . . ?
C82 C81 C80 117.3(17) . . ?
C82 C81 H81 121.4 . . ?
O8 C82 C83 112.2(17) . . ?
C81 C82 O8 124.4(18) . . ?
C81 C82 C83 123(2) . . ?
C78 C83 H83 120.8 . . ?
C82 C83 C78 118.4(18) . . ?
C82 C83 H83 120.8 . . ?
O8 C84 H84A 109.5 . . ?
O8 C84 H84B 109.5 . . ?
O8 C84 H84C 109.5 . . ?
H84A C84 H84B 109.5 . . ?
H84A C84 H84C 109.5 . . ?
H84B C84 H84C 109.5 . . ?
C86 C85 Au2 177.8(11) . . ?
C86 C85 Ag13 177.8(11) . . ?
C85 C86 C87 176.3(14) . . ?
C88 C87 C86 118.3(13) . . ?
C88 C87 C92 121.1(13) . . ?
C92 C87 C86 120.7(13) . . ?
C87 C88 H88 120.9 . . ?
C87 C88 C89 118.2(15) . . ?
C89 C88 H88 120.9 . . ?
O6 C89 C88 111.1(15) . . ?
C90 C89 O6 128.5(17) . . ?
C90 C89 C88 120.2(16) . . ?
C89 C90 H90 119.6 . . ?
C91 C90 C89 120.9(15) . . ?
C91 C90 H90 119.6 . . ?
C90 C91 H91 119.7 . . ?
C90 C91 C92 120.5(15) . . ?
C92 C91 H91 119.7 . . ?
C87 C92 C91 119.1(15) . . ?
C87 C92 H92 120.4 . . ?
C91 C92 H92 120.4 . . ?
Ag7 C93 Ag10 83.0(5) . 2_677 ?
Ag7 C93 Ag12 88.6(6) . . ?
Ag12 C93 Ag10 98.5(5) . 2_677 ?
C94 C93 Ag7 148.2(14) . . ?
C94 C93 Ag10 124.4(14) . 2_677 ?
C94 C93 Ag12 101.3(11) . . ?
C93 C94 C95 172.7(17) . . ?
C96 C95 C94 115.8(17) . . ?
C100 C95 C94 120.7(17) . . ?
C100 C95 C96 123.5(18) . . ?
C95 C96 H96 120.7 . . ?
C97 C96 C95 119(2) . . ?
C97 C96 H96 120.7 . . ?
O7 C97 C96 124(2) . . ?
O7 C97 C98 115.5(19) . . ?
C96 C97 C98 119.4(19) . . ?
C97 C98 H98 120.7 . . ?
C99 C98 C97 119(2) . . ?
C99 C98 H98 120.7 . . ?
C98 C99 H99 119.5 . . ?
C98 C99 C100 121(2) . . ?
C100 C99 H99 119.5 . . ?
C95 C100 C99 118(2) . . ?
C95 C100 H100 120.9 . . ?
C99 C100 H100 120.9 . . ?
O7 C104 H10A 109.5 . . ?
O7 C104 H10B 109.5 . . ?
O7 C104 H10C 109.5 . . ?
H10A C104 H10B 109.5 . . ?
H10A C104 H10C 109.5 . . ?
H10B C104 H10C 109.5 . . ?
O6 C107 H10D 109.5 . . ?
O6 C107 H10E 109.5 . . ?
O6 C107 H10F 109.5 . . ?
H10D C107 H10E 109.5 . . ?
H10D C107 H10F 109.5 . . ?
H10E C107 H10F 109.5 . . ?
C102 C101 H101 118.8 . . ?
C102 C101 C106 122.4(19) . . ?
C106 C101 H101 118.8 . . ?
C101 C102 H102 121.3 . . ?
C103 C102 C101 117.3(18) . . ?
C103 C102 H102 121.3 . . ?
C102 C103 H103 119.3 . . ?
C102 C103 C114 121.4(15) . . ?
C114 C103 H103 119.3 . . ?
C106 C105 H105 119.4 . . ?
C114 C105 H105 119.4 . . ?
C114 C105 C106 121.1(15) . . ?
C101 C106 H106 122.1 . . ?
C105 C106 C101 115.8(18) . . ?
C105 C106 H106 122.1 . . ?
C103 C114 H114 119.4 . . ?
C105 C114 C103 121.2(13) . . ?
C105 C114 H114 119.4 . . ?
Ag8 Ag13 Ag8 180.00(3) 2_677 . ?
Ag8 Ag13 Ag12 106.58(2) . . ?
Ag8 Ag13 Ag12 73.41(2) 2_677 . ?
Ag8 Ag13 Ag12 73.41(2) . 2_677 ?
Ag8 Ag13 Ag12 106.59(2) 2_677 2_677 ?
Ag10 Ag13 Ag8 69.17(3) 2_677 . ?
Ag10 Ag13 Ag8 110.83(3) 2_677 2_677 ?
Ag10 Ag13 Ag8 69.16(3) . 2_677 ?
Ag10 Ag13 Ag8 110.84(3) . . ?
Ag10 Ag13 Ag10 180.0 2_677 . ?
Ag10 Ag13 Ag12 110.84(2) . . ?
Ag10 Ag13 Ag12 110.84(2) 2_677 2_677 ?
Ag10 Ag13 Ag12 69.16(2) 2_677 . ?
Ag10 Ag13 Ag12 69.16(2) . 2_677 ?
Ag12 Ag13 Ag12 179.999(14) 2_677 . ?
C85 Ag13 Ag8 66.5(3) . . ?
C85 Ag13 Ag8 66.5(3) 2_677 2_677 ?
C85 Ag13 Ag8 113.5(3) 2_677 . ?
C85 Ag13 Ag8 113.5(3) . 2_677 ?
C85 Ag13 Ag10 104.1(4) 2_677 . ?
C85 Ag13 Ag10 75.9(4) 2_677 2_677 ?
C85 Ag13 Ag10 104.1(4) . 2_677 ?
C85 Ag13 Ag10 75.9(4) . . ?
C85 Ag13 Ag12 68.9(4) 2_677 2_677 ?
C85 Ag13 Ag12 111.1(4) 2_677 . ?
C85 Ag13 Ag12 111.1(4) . 2_677 ?
C85 Ag13 Ag12 68.9(4) . . ?
C85 Ag13 C85 180.0 . 2_677 ?
Ag1 Ag14 Ag1 180.00(3) . 2_668 ?
Ag2 Ag14 Ag1 54.606(19) 2_668 2_668 ?
Ag2 Ag14 Ag1 125.394(19) . 2_668 ?
Ag2 Ag14 Ag1 54.606(19) . . ?
Ag2 Ag14 Ag1 125.394(19) 2_668 . ?
Ag2 Ag14 Ag2 180.0 2_668 . ?
Ag2 Ag14 Ag6 63.132(19) 2_668 . ?
Ag2 Ag14 Ag6 116.867(19) . . ?
Ag2 Ag14 Ag6 116.869(19) 2_668 2_668 ?
Ag2 Ag14 Ag6 63.132(19) . 2_668 ?
Ag4 Ag14 Ag1 60.405(19) 2_668 . ?
Ag4 Ag14 Ag1 119.595(19) . . ?
Ag4 Ag14 Ag1 60.404(19) . 2_668 ?
Ag4 Ag14 Ag1 119.596(19) 2_668 2_668 ?
Ag4 Ag14 Ag2 105.293(19) . . ?
Ag4 Ag14 Ag2 74.708(19) . 2_668 ?
Ag4 Ag14 Ag2 74.707(19) 2_668 . ?
Ag4 Ag14 Ag2 105.292(19) 2_668 2_668 ?
Ag4 Ag14 Ag4 180.0 . 2_668 ?
Ag4 Ag14 Ag6 106.549(18) 2_668 2_668 ?
Ag4 Ag14 Ag6 73.451(18) . 2_668 ?
Ag4 Ag14 Ag6 106.549(18) . . ?
Ag4 Ag14 Ag6 73.451(18) 2_668 . ?
Ag6 Ag14 Ag1 62.299(18) . . ?
Ag6 Ag14 Ag1 62.300(18) 2_668 2_668 ?
Ag6 Ag14 Ag1 117.699(18) 2_668 . ?
Ag6 Ag14 Ag1 117.701(18) . 2_668 ?
Ag6 Ag14 Ag6 180.00(3) 2_668 . ?
C58 Ag14 Ag1 119.6(3) . 2_668 ?
C58 Ag14 Ag1 60.4(3) . . ?
C58 Ag14 Ag1 60.4(3) 2_668 2_668 ?
C58 Ag14 Ag1 119.6(3) 2_668 . ?
C58 Ag14 Ag2 76.6(3) 2_668 2_668 ?
C58 Ag14 Ag2 76.6(3) . . ?
C58 Ag14 Ag2 103.4(3) . 2_668 ?
C58 Ag14 Ag2 103.4(3) 2_668 . ?
C58 Ag14 Ag4 120.6(3) . 2_668 ?
C58 Ag14 Ag4 120.6(3) 2_668 . ?
C58 Ag14 Ag4 59.4(3) 2_668 2_668 ?
C58 Ag14 Ag4 59.4(3) . . ?
C58 Ag14 Ag6 75.1(3) 2_668 2_668 ?
C58 Ag14 Ag6 104.9(3) 2_668 . ?
C58 Ag14 Ag6 104.9(3) . 2_668 ?
C58 Ag14 Ag6 75.1(3) . . ?
C58 Ag14 C58 180.0 . 2_668 ?

loop_
_geom_bond_atom_site_label_1
_geom_bond_atom_site_label_2
_geom_bond_distance
_geom_bond_site_symmetry_2
_geom_bond_publ_flag
Au1 Ag1 3.2338(8) . ?
Au1 Ag1 3.2338(8) 2_668 ?
Au1 Ag2 3.1052(8) 2_668 ?
Au1 Ag2 3.1052(8) . ?
Au1 Ag4 3.0897(7) 2_668 ?
Au1 Ag4 3.0897(7) . ?
Au1 Ag6 3.1329(7) . ?
Au1 Ag6 3.1328(7) 2_668 ?
Au1 C58 1.970(10) 2_668 ?
Au1 C58 1.970(10) . ?
Ag1 Ag2 2.9099(10) . ?
Ag1 Ag4 3.1835(10) 2_668 ?
Ag1 Ag6 3.2944(10) . ?
Ag1 N5 2.144(8) . ?
Ag1 C31 2.091(9) . ?
Ag1 Ag14 3.2338(8) . ?
Ag2 Ag3 3.3592(10) . ?
Ag2 Ag5 3.0410(10) 2_668 ?
Ag2 Ag6 3.2656(10) 2_668 ?
Ag2 N4 2.272(8) . ?
Ag2 C31 2.261(9) . ?
Ag2 C40 2.378(9) 2_668 ?
Ag2 Ag14 3.1052(8) . ?
Ag3 Ag4 3.0100(10) . ?
Ag3 Ag6 2.8264(9) 2_668 ?
Ag3 N3 2.108(8) . ?
Ag3 C49 2.063(11) . ?
Ag4 Ag5 3.3554(10) . ?
Ag4 N2 2.289(7) . ?
Ag4 C31 2.494(10) 2_668 ?
Ag4 C49 2.328(9) . ?
Ag4 C58 2.690(10) . ?
Ag4 Ag14 3.0897(7) . ?
Ag5 Ag6 3.0950(10) . ?
Ag5 N1 2.131(8) . ?
Ag5 C40 2.058(9) . ?
Ag6 N6 2.282(8) . ?
Ag6 C40 2.291(9) . ?
Ag6 C49 2.339(10) 2_668 ?
Ag6 Ag14 3.1329(7) . ?
F1 C9 1.327(13) . ?
F2 C9 1.316(14) . ?
F3 C9 1.337(13) . ?
F4 C10 1.333(13) . ?
F5 C10 1.349(13) . ?
F6 C10 1.320(12) . ?
F7 C4 1.331(12) . ?
F8 C4 1.318(13) . ?
F9 C4 1.325(12) . ?
F10 C5 1.348(13) . ?
F11 C5 1.325(15) . ?
F12 C5 1.313(13) . ?
F13 C15 1.331(12) . ?
F14 C15 1.344(12) . ?
F15 C15 1.335(13) . ?
F16 C14 1.227(19) . ?
F17 C14 1.261(17) . ?
F18 C14 1.23(2) . ?
O1 C55 1.360(13) . ?
O1 C57 1.434(15) . ?
O2 C46 1.352(13) . ?
O2 C48 1.438(13) . ?
O3 C37 1.355(15) . ?
O3 C39 1.428(16) . ?
O4 C64 1.369(13) . ?
O4 C66 1.436(12) . ?
N1 N2 1.353(11) . ?
N1 C1 1.346(12) . ?
N2 C3 1.330(12) . ?
N3 N4 1.347(11) . ?
N3 C6 1.346(12) . ?
N4 C8 1.343(13) . ?
N5 N6 1.340(11) . ?
N5 C13 1.365(13) . ?
N6 C11 1.349(12) . ?
C1 C2 1.389(14) . ?
C1 C5 1.475(15) . ?
C2 H2 0.9500 . ?
C2 C3 1.391(13) . ?
C3 C4 1.481(14) . ?
C6 C7 1.380(14) . ?
C6 C10 1.484(14) . ?
C7 H7 0.9500 . ?
C7 C8 1.379(15) . ?
C8 C9 1.481(15) . ?
C11 C12 1.377(15) . ?
C11 C15 1.472(15) . ?
C12 H12 0.9500 . ?
C12 C13 1.390(15) . ?
C13 C14 1.485(17) . ?
C31 C32 1.211(14) . ?
C32 C33 1.442(14) . ?
C33 C34 1.396(15) . ?
C33 C38 1.362(15) . ?
C34 H34 0.9500 . ?
C34 C35 1.370(16) . ?
C35 H35 0.9500 . ?
C35 C36 1.370(18) . ?
C36 H36 0.9500 . ?
C36 C37 1.397(17) . ?
C37 C38 1.387(15) . ?
C38 H38 0.9500 . ?
C39 H39A 0.9800 . ?
C39 H39B 0.9800 . ?
C39 H39C 0.9800 . ?
C40 C41 1.254(11) . ?
C41 C42 1.412(13) . ?
C42 C43 1.401(14) . ?
C42 C47 1.391(15) . ?
C43 H43 0.9500 . ?
C43 C44 1.377(15) . ?
C44 H44 0.9500 . ?
C44 C45 1.379(16) . ?
C45 H45 0.9500 . ?
C45 C46 1.405(15) . ?
C46 C47 1.388(14) . ?
C47 H47 0.9500 . ?
C48 H48A 0.9800 . ?
C48 H48B 0.9800 . ?
C48 H48C 0.9800 . ?
C49 C50 1.250(15) . ?
C50 C51 1.421(14) . ?
C51 C52 1.383(15) . ?
C51 C56 1.399(14) . ?
C52 H52 0.9500 . ?
C52 C53 1.407(16) . ?
C53 H53 0.9500 . ?
C53 C54 1.394(19) . ?
C54 H54 0.9500 . ?
C54 C55 1.381(17) . ?
C55 C56 1.372(15) . ?
C56 H56 0.9500 . ?
C57 H57A 0.9800 . ?
C57 H57B 0.9800 . ?
C57 H57C 0.9800 . ?
C58 C59 1.254(13) . ?
C58 Ag14 1.970(10) . ?
C59 C60 1.430(12) . ?
C60 C61 1.394(14) . ?
C60 C65 1.397(14) . ?
C61 H61 0.9500 . ?
C61 C62 1.366(14) . ?
C62 H62 0.9500 . ?
C62 C63 1.378(16) . ?
C63 H63 0.9500 . ?
C63 C64 1.384(15) . ?
C64 C65 1.401(13) . ?
C65 H65 0.9500 . ?
C66 H66A 0.9800 . ?
C66 H66B 0.9800 . ?
C66 H66C 0.9800 . ?
Au2 Ag8 3.0425(10) 2_677 ?
Au2 Ag8 3.0425(10) . ?
Au2 Ag10 3.0312(9) . ?
Au2 Ag10 3.0311(9) 2_677 ?
Au2 Ag12 3.1175(9) 2_677 ?
Au2 Ag12 3.1175(9) . ?
Au2 C85 1.972(14) 2_677 ?
Au2 C85 1.972(14) . ?
Ag7 Ag8 3.1921(13) . ?
Ag7 Ag10 2.9241(15) 2_677 ?
Ag7 Ag12 3.0792(14) . ?
Ag7 N7 2.122(13) . ?
Ag7 C93 2.101(18) . ?
Ag8 Ag9 3.0016(14) . ?
Ag8 Ag11 3.1324(14) 2_677 ?
Ag8 N8 2.278(11) . ?
Ag8 C67 2.324(12) . ?
Ag8 C76 2.410(13) 2_677 ?
Ag8 Ag13 3.0425(10) . ?
Ag9 Ag12 2.8495(14) 2_677 ?
Ag9 N9 2.118(12) . ?
Ag9 C67 2.044(12) . ?
Ag10 Ag11 2.9156(12) . ?
Ag10 N10 2.284(13) . ?
Ag10 C76 2.268(13) . ?
Ag10 C93 2.306(14) 2_677 ?
Ag10 Ag13 3.0312(9) . ?
Ag11 Ag12 3.2238(14) . ?
Ag11 N11 2.161(9) . ?
Ag11 C76 2.102(11) . ?
Ag12 N12 2.265(10) . ?
Ag12 C67 2.375(12) 2_677 ?
Ag12 C93 2.301(13) . ?
Ag12 Ag13 3.1175(9) . ?
F19 C25 1.316(17) . ?
F20 C25 1.368(18) . ?
F21 C25 1.292(19) . ?
F22 C19 1.316(18) . ?
F23 C19 1.301(18) . ?
F24 C19 1.341(18) . ?
F25 C20 1.310(19) . ?
F26 C20 1.32(2) . ?
F27 C20 1.32(2) . ?
F28 C30 1.326(16) . ?
F29 C30 1.311(16) . ?
F30 C30 1.318(14) . ?
F31 C29 1.355(16) . ?
F32 C29 1.303(15) . ?
F33 C29 1.342(15) . ?
F34 C24 1.314(19) . ?
F35 C24 1.26(2) . ?
F36 C24 1.36(3) . ?
O5 C74 1.345(14) . ?
O5 C75 1.406(16) . ?
O6 C89 1.37(2) . ?
O6 C107 1.40(2) . ?
O7 C97 1.35(2) . ?
O7 C104 1.46(3) . ?
O8 C82 1.39(2) . ?
O8 C84 1.47(2) . ?
N7 N8 1.362(15) . ?
N7 C16 1.343(17) . ?
N8 C18 1.322(18) . ?
N9 N10 1.348(16) . ?
N9 C21 1.328(19) . ?
N10 C23 1.347(18) . ?
N11 N12 1.370(14) . ?
N11 C26 1.331(15) . ?
N12 C28 1.353(14) . ?
C16 C17 1.36(2) . ?
C16 C20 1.47(2) . ?
C17 H17 0.9500 . ?
C17 C18 1.402(19) . ?
C18 C19 1.47(2) . ?
C21 C22 1.39(2) . ?
C21 C25 1.49(2) . ?
C22 H22 0.9500 . ?
C22 C23 1.38(2) . ?
C23 C24 1.50(2) . ?
C26 C27 1.379(17) . ?
C26 C29 1.468(19) . ?
C27 H27 0.9500 . ?
C27 C28 1.364(18) . ?
C28 C30 1.496(18) . ?
C67 C68 1.239(16) . ?
C68 C69 1.429(15) . ?
C69 C70 1.410(15) . ?
C69 C71 1.388(16) . ?
C70 H70 0.9500 . ?
C70 C74 1.391(15) . ?
C71 H71 0.9500 . ?
C71 C72 1.377(16) . ?
C72 H72 0.9500 . ?
C72 C73 1.386(17) . ?
C73 H73 0.9500 . ?
C73 C74 1.393(16) . ?
C75 H75A 0.9800 . ?
C75 H75B 0.9800 . ?
C75 H75C 0.9800 . ?
C76 C77 1.201(18) . ?
C77 C78 1.442(19) . ?
C78 C79 1.39(2) . ?
C78 C83 1.42(2) . ?
C79 H79 0.9500 . ?
C79 C80 1.39(2) . ?
C80 H80 0.9500 . ?
C80 C81 1.42(3) . ?
C81 H81 0.9500 . ?
C81 C82 1.33(3) . ?
C82 C83 1.39(2) . ?
C83 H83 0.9500 . ?
C84 H84A 0.9800 . ?
C84 H84B 0.9800 . ?
C84 H84C 0.9800 . ?
C85 C86 1.250(18) . ?
C85 Ag13 1.972(14) . ?
C86 C87 1.439(18) . ?
C87 C88 1.37(2) . ?
C87 C92 1.376(19) . ?
C88 H88 0.9500 . ?
C88 C89 1.42(2) . ?
C89 C90 1.36(2) . ?
C90 H90 0.9500 . ?
C90 C91 1.33(2) . ?
C91 H91 0.9500 . ?
C91 C92 1.408(19) . ?
C92 H92 0.9500 . ?
C93 C94 1.21(2) . ?
C94 C95 1.45(2) . ?
C95 C96 1.41(2) . ?
C95 C100 1.39(3) . ?
C96 H96 0.9500 . ?
C96 C97 1.37(3) . ?
C97 C98 1.48(4) . ?
C98 H98 0.9500 . ?
C98 C99 1.39(3) . ?
C99 H99 0.9500 . ?
C99 C100 1.40(3) . ?
C100 H100 0.9500 . ?
C104 H10A 0.9800 . ?
C104 H10B 0.9800 . ?
C104 H10C 0.9800 . ?
C107 H10D 0.9800 . ?
C107 H10E 0.9800 . ?
C107 H10F 0.9800 . ?
C101 H101 0.9500 . ?
C101 C102 1.40(3) . ?
C101 C106 1.42(3) . ?
C102 H102 0.9500 . ?
C102 C103 1.35(2) . ?
C103 H103 0.9500 . ?
C103 C114 1.369(19) . ?
C105 H105 0.9500 . ?
C105 C106 1.39(3) . ?
C105 C114 1.36(2) . ?
C106 H106 0.9500 . ?
C114 H114 0.9500 . ?

loop_
_geom_torsion_atom_site_label_1
_geom_torsion_atom_site_label_2
_geom_torsion_atom_site_label_3
_geom_torsion_atom_site_label_4
_geom_torsion
_geom_torsion_site_symmetry_1
_geom_torsion_site_symmetry_2
_geom_torsion_site_symmetry_3
_geom_torsion_site_symmetry_4
_geom_torsion_publ_flag
Ag1 N5 N6 Ag6 -5.3(8) . . . . ?
Ag1 N5 N6 C11 171.5(6) . . . . ?
Ag1 N5 C13 C12 -169.0(8) . . . . ?
Ag1 N5 C13 C14 9.2(18) . . . . ?
Ag2 N4 C8 C7 171.9(7) . . . . ?
Ag2 N4 C8 C9 -8.1(15) . . . . ?
Ag3 N3 N4 Ag2 4.6(8) . . . . ?
Ag3 N3 N4 C8 176.5(6) . . . . ?
Ag3 N3 C6 C7 -176.6(7) . . . . ?
Ag3 N3 C6 C10 1.5(15) . . . . ?
Ag4 N2 C3 C2 179.8(7) . . . . ?
Ag4 N2 C3 C4 -1.1(15) . . . . ?
Ag5 N1 N2 Ag4 -3.3(8) . . . . ?
Ag5 N1 N2 C3 176.7(6) . . . . ?
Ag5 N1 C1 C2 -175.9(7) . . . . ?
Ag5 N1 C1 C5 2.1(16) . . . . ?
Ag6 N6 C11 C12 175.6(7) . . . . ?
Ag6 N6 C11 C15 -6.7(15) . . . . ?
O1 C55 C56 C51 177.0(11) . . . . ?
O2 C46 C47 C42 177.9(9) . . . . ?
O3 C37 C38 C33 178.7(10) . . . . ?
O4 C64 C65 C60 179.4(9) . . . . ?
N1 N2 C3 C2 -0.2(11) . . . . ?
N1 N2 C3 C4 178.9(9) . . . . ?
N1 C1 C2 C3 -0.4(12) . . . . ?
N1 C1 C5 F10 147.2(11) . . . . ?
N1 C1 C5 F11 -94.8(12) . . . . ?
N1 C1 C5 F12 27.0(16) . . . . ?
N2 N1 C1 C2 0.3(12) . . . . ?
N2 N1 C1 C5 178.2(10) . . . . ?
N2 C3 C4 F7 55.1(14) . . . . ?
N2 C3 C4 F8 -66.7(13) . . . . ?
N2 C3 C4 F9 174.5(9) . . . . ?
N3 N4 C8 C7 1.8(11) . . . . ?
N3 N4 C8 C9 -178.2(9) . . . . ?
N3 C6 C7 C8 -0.1(11) . . . . ?
N3 C6 C10 F4 32.1(13) . . . . ?
N3 C6 C10 F5 -85.0(12) . . . . ?
N3 C6 C10 F6 155.1(9) . . . . ?
N4 N3 C6 C7 1.1(11) . . . . ?
N4 N3 C6 C10 179.3(8) . . . . ?
N4 C8 C9 F1 -60.6(13) . . . . ?
N4 C8 C9 F2 59.8(14) . . . . ?
N4 C8 C9 F3 -178.8(10) . . . . ?
N5 N6 C11 C12 -0.2(12) . . . . ?
N5 N6 C11 C15 177.5(9) . . . . ?
N5 C13 C14 F16 -33(3) . . . . ?
N5 C13 C14 F17 -153.7(14) . . . . ?
N5 C13 C14 F18 88(2) . . . . ?
N6 N5 C13 C12 0.4(12) . . . . ?
N6 N5 C13 C14 178.6(12) . . . . ?
N6 C11 C12 C13 0.4(12) . . . . ?
N6 C11 C15 F13 41.1(14) . . . . ?
N6 C11 C15 F14 160.1(9) . . . . ?
N6 C11 C15 F15 -79.5(12) . . . . ?
C1 N1 N2 Ag4 180.0(6) . . . . ?
C1 N1 N2 C3 0.0(11) . . . . ?
C1 C2 C3 N2 0.4(12) . . . . ?
C1 C2 C3 C4 -178.7(10) . . . . ?
C2 C1 C5 F10 -35.3(17) . . . . ?
C2 C1 C5 F11 82.7(14) . . . . ?
C2 C1 C5 F12 -155.5(11) . . . . ?
C2 C3 C4 F7 -125.9(12) . . . . ?
C2 C3 C4 F8 112.2(12) . . . . ?
C2 C3 C4 F9 -6.5(15) . . . . ?
C5 C1 C2 C3 -178.1(11) . . . . ?
C6 N3 N4 Ag2 -173.7(6) . . . . ?
C6 N3 N4 C8 -1.7(10) . . . . ?
C6 C7 C8 N4 -1.0(11) . . . . ?
C6 C7 C8 C9 178.9(10) . . . . ?
C7 C6 C10 F4 -150.1(10) . . . . ?
C7 C6 C10 F5 92.8(13) . . . . ?
C7 C6 C10 F6 -27.1(16) . . . . ?
C7 C8 C9 F1 119.5(12) . . . . ?
C7 C8 C9 F2 -120.1(12) . . . . ?
C7 C8 C9 F3 1.3(16) . . . . ?
C10 C6 C7 C8 -178.0(10) . . . . ?
C11 C12 C13 N5 -0.5(13) . . . . ?
C11 C12 C13 C14 -178.5(13) . . . . ?
C12 C11 C15 F13 -141.7(11) . . . . ?
C12 C11 C15 F14 -22.7(16) . . . . ?
C12 C11 C15 F15 97.7(14) . . . . ?
C12 C13 C14 F16 145(2) . . . . ?
C12 C13 C14 F17 24(2) . . . . ?
C12 C13 C14 F18 -94(2) . . . . ?
C13 N5 N6 Ag6 -176.9(7) . . . . ?
C13 N5 N6 C11 -0.1(11) . . . . ?
C15 C11 C12 C13 -177.0(11) . . . . ?
C32 C33 C34 C35 179.8(11) . . . . ?
C32 C33 C38 C37 179.7(10) . . . . ?
C33 C34 C35 C36 0(2) . . . . ?
C34 C33 C38 C37 -0.7(16) . . . . ?
C34 C35 C36 C37 -1(2) . . . . ?
C35 C36 C37 O3 -177.9(12) . . . . ?
C35 C36 C37 C38 0.0(18) . . . . ?
C36 C37 C38 C33 0.6(17) . . . . ?
C38 C33 C34 C35 0.2(17) . . . . ?
C39 O3 C37 C36 -13(2) . . . . ?
C39 O3 C37 C38 169.0(14) . . . . ?
C41 C42 C43 C44 -179.7(9) . . . . ?
C41 C42 C47 C46 -178.3(9) . . . . ?
C42 C43 C44 C45 -3.0(16) . . . . ?
C43 C42 C47 C46 0.0(14) . . . . ?
C43 C44 C45 C46 2.0(17) . . . . ?
C44 C45 C46 O2 -178.8(10) . . . . ?
C44 C45 C46 C47 0.1(16) . . . . ?
C45 C46 C47 C42 -1.1(15) . . . . ?
C47 C42 C43 C44 2.0(14) . . . . ?
C48 O2 C46 C45 6.6(15) . . . . ?
C48 O2 C46 C47 -172.3(9) . . . . ?
C50 C51 C52 C53 -179.8(12) . . . . ?
C50 C51 C56 C55 179.6(10) . . . . ?
C51 C52 C53 C54 1(2) . . . . ?
C52 C51 C56 C55 0.4(17) . . . . ?
C52 C53 C54 C55 -1(2) . . . . ?
C53 C54 C55 O1 -177.0(13) . . . . ?
C53 C54 C55 C56 1(2) . . . . ?
C54 C55 C56 C51 -0.5(18) . . . . ?
C56 C51 C52 C53 -0.6(19) . . . . ?
C57 O1 C55 C54 -173.4(12) . . . . ?
C57 O1 C55 C56 8.9(18) . . . . ?
C59 C60 C61 C62 177.7(10) . . . . ?
C59 C60 C65 C64 -178.1(9) . . . . ?
C60 C61 C62 C63 1.2(17) . . . . ?
C61 C60 C65 C64 0.4(15) . . . . ?
C61 C62 C63 C64 -1.2(18) . . . . ?
C62 C63 C64 O4 -179.0(11) . . . . ?
C62 C63 C64 C65 0.7(17) . . . . ?
C63 C64 C65 C60 -0.3(16) . . . . ?
C65 C60 C61 C62 -0.8(16) . . . . ?
C66 O4 C64 C63 6.9(16) . . . . ?
C66 O4 C64 C65 -172.9(10) . . . . ?
Ag7 N7 N8 Ag8 9.4(10) . . . . ?
Ag7 N7 N8 C18 -175.8(9) . . . . ?
Ag7 N7 C16 C17 173.2(10) . . . . ?
Ag7 N7 C16 C20 -8(2) . . . . ?
Ag8 N8 C18 C17 173.8(10) . . . . ?
Ag8 N8 C18 C19 -6(2) . . . . ?
Ag9 N9 N10 Ag10 7.7(12) . . . . ?
Ag9 N9 N10 C23 179.9(9) . . . . ?
Ag9 N9 C21 C22 -178.7(11) . . . . ?
Ag9 N9 C21 C25 1(2) . . . . ?
Ag10 N10 C23 C22 168.9(11) . . . . ?
Ag10 N10 C23 C24 -10(2) . . . . ?
Ag11 N11 N12 Ag12 -8.7(9) . . . . ?
Ag11 N11 N12 C28 168.8(7) . . . . ?
Ag11 N11 C26 C27 -167.0(9) . . . . ?
Ag11 N11 C26 C29 13.7(18) . . . . ?
Ag12 N12 C28 C27 178.8(9) . . . . ?
Ag12 N12 C28 C30 -5.1(19) . . . . ?
O6 C89 C90 C91 -175(2) . . . . ?
O7 C97 C98 C99 -179(2) . . . . ?
O8 C82 C83 C78 179.6(14) . . . . ?
N7 N8 C18 C17 1.1(15) . . . . ?
N7 N8 C18 C19 -178.9(13) . . . . ?
N7 C16 C17 C18 2.5(16) . . . . ?
N7 C16 C20 F25 -90.3(19) . . . . ?
N7 C16 C20 F26 147.2(16) . . . . ?
N7 C16 C20 F27 31(2) . . . . ?
N8 N7 C16 C17 -1.9(16) . . . . ?
N8 N7 C16 C20 177.4(13) . . . . ?
N8 C18 C19 F22 -48(2) . . . . ?
N8 C18 C19 F23 -171.5(14) . . . . ?
N8 C18 C19 F24 70.2(19) . . . . ?
N9 N10 C23 C22 -1.3(18) . . . . ?
N9 N10 C23 C24 179.6(16) . . . . ?
N9 C21 C22 C23 -1.2(17) . . . . ?
N9 C21 C25 F19 -31(2) . . . . ?
N9 C21 C25 F20 87.7(17) . . . . ?
N9 C21 C25 F21 -155.8(14) . . . . ?
N10 N9 C21 C22 0.5(16) . . . . ?
N10 N9 C21 C25 -179.6(12) . . . . ?
N10 C23 C24 F34 -55(3) . . . . ?
N10 C23 C24 F35 -178(2) . . . . ?
N10 C23 C24 F36 59(2) . . . . ?
N11 N12 C28 C27 2.4(13) . . . . ?
N11 N12 C28 C30 178.5(10) . . . . ?
N11 C26 C27 C28 0.5(13) . . . . ?
N11 C26 C29 F31 54.5(16) . . . . ?
N11 C26 C29 F32 -67.5(15) . . . . ?
N11 C26 C29 F33 170.8(11) . . . . ?
N12 N11 C26 C27 1.0(13) . . . . ?
N12 N11 C26 C29 -178.3(10) . . . . ?
N12 C28 C30 F28 -71.7(15) . . . . ?
N12 C28 C30 F29 49.7(16) . . . . ?
N12 C28 C30 F30 170.4(11) . . . . ?
C16 N7 N8 Ag8 -174.3(9) . . . . ?
C16 N7 N8 C18 0.4(15) . . . . ?
C16 C17 C18 N8 -2.2(17) . . . . ?
C16 C17 C18 C19 177.8(15) . . . . ?
C17 C16 C20 F25 89(2) . . . . ?
C17 C16 C20 F26 -34(2) . . . . ?
C17 C16 C20 F27 -149.5(17) . . . . ?
C17 C18 C19 F22 132.3(17) . . . . ?
C17 C18 C19 F23 8(2) . . . . ?
C17 C18 C19 F24 -109.8(18) . . . . ?
C20 C16 C17 C18 -176.7(15) . . . . ?
C21 N9 N10 Ag10 -171.6(9) . . . . ?
C21 N9 N10 C23 0.5(15) . . . . ?
C21 C22 C23 N10 1.5(18) . . . . ?
C21 C22 C23 C24 -179.4(18) . . . . ?
C22 C21 C25 F19 149.0(15) . . . . ?
C22 C21 C25 F20 -92.4(19) . . . . ?
C22 C21 C25 F21 24(2) . . . . ?
C22 C23 C24 F34 126(2) . . . . ?
C22 C23 C24 F35 3(3) . . . . ?
C22 C23 C24 F36 -120(2) . . . . ?
C25 C21 C22 C23 178.9(14) . . . . ?
C26 N11 N12 Ag12 -179.5(7) . . . . ?
C26 N11 N12 C28 -2.1(12) . . . . ?
C26 C27 C28 N12 -1.8(13) . . . . ?
C26 C27 C28 C30 -177.4(12) . . . . ?
C27 C26 C29 F31 -124.6(14) . . . . ?
C27 C26 C29 F32 113.4(14) . . . . ?
C27 C26 C29 F33 -8.4(19) . . . . ?
C27 C28 C30 F28 103.6(15) . . . . ?
C27 C28 C30 F29 -135.0(13) . . . . ?
C27 C28 C30 F30 -14.3(19) . . . . ?
C29 C26 C27 C28 179.6(12) . . . . ?
C68 C69 C70 C74 177.4(10) . . . . ?
C68 C69 C71 C72 -177.9(11) . . . . ?
C69 C70 C74 O5 179.9(11) . . . . ?
C69 C70 C74 C73 0.3(17) . . . . ?
C69 C71 C72 C73 0.9(18) . . . . ?
C70 C69 C71 C72 -0.9(17) . . . . ?
C71 C69 C70 C74 0.2(17) . . . . ?
C71 C72 C73 C74 -0.4(18) . . . . ?
C72 C73 C74 O5 -179.9(11) . . . . ?
C72 C73 C74 C70 -0.3(17) . . . . ?
C75 O5 C74 C70 3.5(18) . . . . ?
C75 O5 C74 C73 -177.0(12) . . . . ?
C77 C78 C79 C80 -174.3(16) . . . . ?
C77 C78 C83 C82 178.4(15) . . . . ?
C78 C79 C80 C81 -6(3) . . . . ?
C79 C78 C83 C82 -2(2) . . . . ?
C79 C80 C81 C82 1(3) . . . . ?
C80 C81 C82 O8 -179.4(17) . . . . ?
C80 C81 C82 C83 4(3) . . . . ?
C81 C82 C83 C78 -3(3) . . . . ?
C83 C78 C79 C80 6(3) . . . . ?
C84 O8 C82 C81 -11(3) . . . . ?
C84 O8 C82 C83 166.0(15) . . . . ?
C86 C87 C88 C89 -179.6(15) . . . . ?
C86 C87 C92 C91 178.6(12) . . . . ?
C87 C88 C89 O6 177.1(17) . . . . ?
C87 C88 C89 C90 1(3) . . . . ?
C88 C87 C92 C91 0(2) . . . . ?
C88 C89 C90 C91 0(3) . . . . ?
C89 C90 C91 C92 -1(3) . . . . ?
C90 C91 C92 C87 1(2) . . . . ?
C92 C87 C88 C89 -1(2) . . . . ?
C94 C95 C96 C97 177.3(17) . . . . ?
C94 C95 C100 C99 -174.9(18) . . . . ?
C95 C96 C97 O7 -175.6(18) . . . . ?
C95 C96 C97 C98 -5(3) . . . . ?
C96 C95 C100 C99 4(3) . . . . ?
C96 C97 C98 C99 10(4) . . . . ?
C97 C98 C99 C100 -7(4) . . . . ?
C98 C99 C100 C95 1(3) . . . . ?
C100 C95 C96 C97 -1(3) . . . . ?
C104 O7 C97 C96 3(3) . . . . ?
C104 O7 C97 C98 -168(2) . . . . ?
C107 O6 C89 C88 -178(2) . . . . ?
C107 O6 C89 C90 -2(4) . . . . ?
C101 C102 C103 C114 -10(4) . . . . ?
C102 C101 C106 C105 -2(6) . . . . ?
C102 C103 C114 C105 5(3) . . . . ?
C106 C101 C102 C103 8(6) . . . . ?
C106 C105 C114 C103 2(3) . . . . ?
C114 C105 C106 C101 -4(4) . . . . ?

loop_
_smtbx_masks_void_nr
_smtbx_masks_void_average_x
_smtbx_masks_void_average_y
_smtbx_masks_void_average_z
_smtbx_masks_void_volume
_smtbx_masks_void_count_electrons
_smtbx_masks_void_content
1 -0.094 0.537 0.798 36.1 2.6 ?
2 0.094 0.463 0.202 36.1 3.5 ?
